data_4337983
loop_
_publ_author_name
'Ciabatti, Iacopo'
'Femoni, Cristina'
'Hayatifar, Mohammad'
'Iapalucci, Maria Carmela'
'Longoni, Giuliano'
'Pinzino, Calogero'
'Solmi, Matilde Valeria'
'Zacchini, Stefano'

_publ_section_title
;
 The Redox Chemistry of [Co6C(CO)15](2-): A Synthetic Route to New
 Co-Carbide Carbonyl Clusters.
;
_journal_issue 7
_journal_name_full 'Inorganic chemistry'
_journal_page_first 3818
_journal_paper_doi 10.1021/ic500161e
_journal_volume 53
_journal_year 2014
_chemical_formula_sum 'C58 H64 Co8 N4 O17'
_chemical_formula_weight 1560.57
_chemical_name_systematic
; 
 ? 
;
_space_group_IT_number 14
_symmetry_cell_setting monoclinic
_symmetry_space_group_name_Hall '-P 2ybc'
_symmetry_space_group_name_H-M 'P 1 21/c 1'
_atom_sites_solution_hydrogens geom
_atom_sites_solution_primary direct
_atom_sites_solution_secondary difmap
_audit_creation_method SHELXL-97
_cell_angle_alpha 90.00
_cell_angle_beta 93.5740(10)
_cell_angle_gamma 90.00
_cell_formula_units_Z 4
_cell_length_a 14.6212(11)
_cell_length_b 17.7645(13)
_cell_length_c 24.2184(17)
_cell_measurement_reflns_used 9325
_cell_measurement_temperature 289(2)
_cell_measurement_theta_max 22.8435
_cell_measurement_theta_min 2.254
_cell_volume 6278.2(8)
_computing_cell_refinement 'APEX2 (Bruker AXS, 2006)'
_computing_data_collection 'APEX2 (Bruker AXS, 2006)'
_computing_data_reduction 'SAINT (Bruker AXS, 2004)'
_computing_molecular_graphics 'SCHAKAL99 (Keller, 1999)'
_computing_publication_material 'XCIF (Bruker AXS, 2001)'
_computing_structure_refinement 'SHELXL-97 (Sheldrick, 1997)'
_computing_structure_solution 'SHELXS-97 (Sheldrick, 1990)'
_diffrn_ambient_temperature 289(2)
_diffrn_measured_fraction_theta_full 1.000
_diffrn_measured_fraction_theta_max 1.000
_diffrn_measurement_device_type 'CCD area detector'
_diffrn_measurement_method 'phi and omega scans'
_diffrn_radiation_monochromator graphite
_diffrn_radiation_source 'fine-focus sealed tube'
_diffrn_radiation_type MoK\a
_diffrn_radiation_wavelength 0.71073
_diffrn_reflns_av_R_equivalents 0.0710
_diffrn_reflns_av_unetI/netI 0.0577
_diffrn_reflns_limit_h_max 18
_diffrn_reflns_limit_h_min -18
_diffrn_reflns_limit_k_max 21
_diffrn_reflns_limit_k_min -21
_diffrn_reflns_limit_l_max 29
_diffrn_reflns_limit_l_min -29
_diffrn_reflns_number 63908
_diffrn_reflns_theta_full 26.00
_diffrn_reflns_theta_max 26.00
_diffrn_reflns_theta_min 1.42
_exptl_absorpt_coefficient_mu 2.129
_exptl_absorpt_correction_T_max 0.7269
_exptl_absorpt_correction_T_min 0.6290
_exptl_absorpt_correction_type empirical
_exptl_absorpt_process_details
;
 Data were corrected for Lorentz polarization and absorption
 effects (empirical absorption corrections SADABS).
 R(int) = 0.0980 (selected reflections only, before parameter refinement)
 R(int) = 0.0601 (selected reflections only, after parameter refinement)
;
_exptl_crystal_colour black
_exptl_crystal_density_diffrn 1.651
_exptl_crystal_density_method 'not measured'
_exptl_crystal_description plate
_exptl_crystal_F_000 3168
_exptl_crystal_size_max 0.24
_exptl_crystal_size_mid 0.21
_exptl_crystal_size_min 0.16
_refine_diff_density_max 1.917
_refine_diff_density_min -0.591
_refine_diff_density_rms 0.150
_refine_ls_extinction_method none
_refine_ls_goodness_of_fit_ref 1.011
_refine_ls_hydrogen_treatment constr
_refine_ls_matrix_type full
_refine_ls_number_parameters 784
_refine_ls_number_reflns 12310
_refine_ls_number_restraints 448
_refine_ls_restrained_S_all 1.040
_refine_ls_R_factor_all 0.1219
_refine_ls_R_factor_gt 0.0722
_refine_ls_shift/su_max 0.000
_refine_ls_shift/su_mean 0.000
_refine_ls_structure_factor_coef Fsqd
_refine_ls_weighting_details 'calc w=1/[\s^2^(Fo^2^)+(0.1158P)^2^+24.1644P] where P=(Fo^2^+2Fc^2^)/3'
_refine_ls_weighting_scheme calc
_refine_ls_wR_factor_gt 0.1882
_refine_ls_wR_factor_ref 0.2315
_reflns_number_gt 7392
_reflns_number_total 12310
_reflns_threshold_expression >2sigma(I)
_cod_data_source_file ic500161e_si_001.cif
_cod_data_source_block 11_[TMBA]4[Co8C(CO)17]
_cod_depositor_comments
;
The following automatic conversions were performed:

'_symmetry_cell_setting' value 'Monoclinic' changed to 'monoclinic'
according to
/usr/data/users/saulius/automatic-downloads/rss-feeds/ACS/lib/dictionaries/cif_core.dic
dictionary named 'cif_core.dic' version 2.4.2 from 2011-04-26.

Automatic conversion script
Id: cif_fix_values 2281 2013-09-26 08:29:07Z andrius 

 Adding full bibliography for 4337973--4337985.cif.
;
_cod_original_sg_symbol_H-M P2(1)/c
_cod_database_code 4337983

loop_
_symmetry_equiv_pos_as_xyz
'x, y, z'
'-x, y+1/2, -z+1/2'
'-x, -y, -z'
'x, -y-1/2, z-1/2'

loop_
_atom_site_label
_atom_site_type_symbol
_atom_site_fract_x
_atom_site_fract_y
_atom_site_fract_z
_atom_site_U_iso_or_equiv
_atom_site_adp_type
_atom_site_occupancy
_atom_site_symmetry_multiplicity
_atom_site_calc_flag
_atom_site_refinement_flags
Co1 Co 0.10027(7) 0.27231(6) 0.37048(4) 0.0479(3) Uani 1 1 d .
Co2 Co 0.18965(7) 0.15459(6) 0.37778(4) 0.0454(3) Uani 1 1 d .
Co3 Co 0.32204(8) 0.23031(6) 0.34091(4) 0.0504(3) Uani 1 1 d .
Co4 Co 0.16694(7) 0.22200(6) 0.46486(4) 0.0465(3) Uani 1 1 d .
Co5 Co 0.32662(7) 0.19468(6) 0.44383(4) 0.0485(3) Uani 1 1 d .
Co6 Co 0.22716(8) 0.34818(6) 0.33588(5) 0.0541(3) Uani 1 1 d U
Co7 Co 0.19940(8) 0.35735(6) 0.43587(5) 0.0526(3) Uani 1 1 d .
Co8 Co 0.36013(8) 0.32451(6) 0.41454(5) 0.0517(3) Uani 1 1 d .
C1 C 0.2359(5) 0.2619(4) 0.3982(3) 0.0404(16) Uani 1 1 d .
C2 C 0.2682(6) 0.1954(5) 0.5126(4) 0.057(2) Uani 1 1 d U
C3 C 0.2849(7) 0.3817(6) 0.4824(4) 0.073(2) Uani 1 1 d U
C4 C 0.4280(6) 0.2555(5) 0.4650(3) 0.0515(19) Uani 1 1 d U
C5 C 0.4356(7) 0.3989(5) 0.4222(4) 0.069(2) Uani 1 1 d U
C6 C 0.2740(8) 0.4088(6) 0.2905(4) 0.076(3) Uani 1 1 d U
C7 C 0.2781(8) 0.2616(6) 0.2763(4) 0.077(2) Uani 1 1 d U
C8 C 0.2150(6) 0.0653(5) 0.3537(4) 0.065(2) Uani 1 1 d U
C9 C 0.1014(6) 0.3316(5) 0.3073(4) 0.064(2) Uani 1 1 d U
C10 C 0.0777(6) 0.1763(5) 0.3372(3) 0.0513(19) Uani 1 1 d U
C11 C -0.0103(7) 0.2853(6) 0.3891(4) 0.070(2) Uani 1 1 d U
C12 C 0.1401(6) 0.1201(5) 0.4438(3) 0.055(2) Uani 1 1 d U
C13 C 0.4249(7) 0.2924(6) 0.3504(4) 0.071(2) Uani 1 1 d U
C14 C 0.0804(7) 0.2323(6) 0.5098(4) 0.070(2) Uani 1 1 d U
C15 C 0.1023(8) 0.3851(7) 0.4655(5) 0.086(3) Uani 1 1 d U
C16 C 0.1950(8) 0.4287(6) 0.3802(5) 0.081(3) Uani 1 1 d U
C17 C 0.3770(7) 0.1061(6) 0.4506(4) 0.073(2) Uani 1 1 d U
C18 C 0.3756(8) 0.1485(7) 0.3286(5) 0.083(3) Uani 1 1 d U
O2 O 0.2884(4) 0.1832(4) 0.5596(3) 0.0777(19) Uani 1 1 d U
O3 O 0.3242(5) 0.4071(4) 0.5252(3) 0.0826(19) Uani 1 1 d U
O4 O 0.4964(4) 0.2573(4) 0.4915(3) 0.0656(16) Uani 1 1 d U
O5 O 0.4906(6) 0.4444(5) 0.4296(3) 0.097(2) Uani 1 1 d U
O6 O 0.3085(6) 0.4503(5) 0.2611(3) 0.098(2) Uani 1 1 d U
O7 O 0.2659(6) 0.2600(5) 0.2270(3) 0.092(2) Uani 1 1 d U
O8 O 0.2290(5) 0.0056(4) 0.3387(3) 0.090(2) Uani 1 1 d U
O9 O 0.0537(5) 0.3515(4) 0.2684(3) 0.086(2) Uani 1 1 d U
O10 O 0.0205(4) 0.1465(4) 0.3090(3) 0.0702(17) Uani 1 1 d U
O11 O -0.0860(5) 0.2894(5) 0.4017(3) 0.093(2) Uani 1 1 d U
O12 O 0.1096(5) 0.0657(4) 0.4630(3) 0.0774(18) Uani 1 1 d U
O13 O 0.4944(6) 0.3068(5) 0.3298(4) 0.102(2) Uani 1 1 d U
O14 O 0.0249(6) 0.2365(5) 0.5400(3) 0.098(2) Uani 1 1 d U
O15 O 0.0375(6) 0.4083(5) 0.4876(4) 0.107(2) Uani 1 1 d U
O16 O 0.1810(6) 0.4982(5) 0.3759(3) 0.104(2) Uani 1 1 d U
O17 O 0.4114(6) 0.0482(4) 0.4549(4) 0.097(2) Uani 1 1 d U
O18 O 0.4192(6) 0.0944(5) 0.3163(4) 0.100(2) Uani 1 1 d U
N1 N 0.1094(7) 0.1210(6) 0.1586(4) 0.090(2) Uani 1 1 d U
C101 C 0.0463(9) 0.0688(8) 0.1290(5) 0.111(4) Uani 1 1 d U
H10A H 0.0793 0.0251 0.1182 0.166 Uiso 1 1 calc R
H10B H 0.0188 0.0931 0.0967 0.166 Uiso 1 1 calc R
H10C H -0.0008 0.0540 0.1527 0.166 Uiso 1 1 calc R
C102 C 0.0613(9) 0.1904(7) 0.1754(5) 0.103(3) Uani 1 1 d U
H10D H 0.1045 0.2237 0.1943 0.154 Uiso 1 1 calc R
H10E H 0.0144 0.1772 0.1996 0.154 Uiso 1 1 calc R
H10F H 0.0341 0.2150 0.1431 0.154 Uiso 1 1 calc R
C103 C 0.1818(9) 0.1440(8) 0.1218(5) 0.100(3) Uani 1 1 d U
H10G H 0.2227 0.1789 0.1409 0.150 Uiso 1 1 calc R
H10H H 0.1541 0.1677 0.0892 0.150 Uiso 1 1 calc R
H10I H 0.2154 0.1005 0.1113 0.150 Uiso 1 1 calc R
C104 C 0.1519(8) 0.0841(7) 0.2100(4) 0.084(2) Uani 1 1 d U
H10J H 0.1039 0.0733 0.2347 0.101 Uiso 1 1 calc R
H10K H 0.1939 0.1195 0.2287 0.101 Uiso 1 1 calc R
C105 C 0.2031(8) 0.0120(7) 0.1996(4) 0.0817(18) Uani 1 1 d U
C106 C 0.2959(8) 0.0147(7) 0.1909(4) 0.083(2) Uani 1 1 d U
H106 H 0.3254 0.0610 0.1905 0.100 Uiso 1 1 calc R
C107 C 0.3449(9) -0.0498(7) 0.1827(4) 0.090(2) Uani 1 1 d U
H107 H 0.4069 -0.0466 0.1767 0.108 Uiso 1 1 calc R
C108 C 0.3040(9) -0.1175(8) 0.1835(5) 0.094(2) Uani 1 1 d U
H108 H 0.3369 -0.1612 0.1775 0.113 Uiso 1 1 calc R
C109 C 0.2132(9) -0.1205(8) 0.1931(5) 0.095(2) Uani 1 1 d U
H109 H 0.1850 -0.1673 0.1938 0.114 Uiso 1 1 calc R
C110 C 0.1608(9) -0.0566(7) 0.2020(4) 0.089(2) Uani 1 1 d U
H110 H 0.0993 -0.0605 0.2094 0.107 Uiso 1 1 calc R
N2 N 0.7402(6) 0.3706(5) 0.4972(4) 0.0774(18) Uani 1 1 d U
C201 C 0.6704(8) 0.4009(7) 0.5330(5) 0.093(3) Uani 1 1 d U
H20A H 0.6976 0.4390 0.5569 0.140 Uiso 1 1 calc R
H20B H 0.6475 0.3609 0.5550 0.140 Uiso 1 1 calc R
H20C H 0.6208 0.4224 0.5104 0.140 Uiso 1 1 calc R
C202 C 0.7696(9) 0.4332(7) 0.4606(5) 0.096(3) Uani 1 1 d U
H20D H 0.7968 0.4729 0.4831 0.144 Uiso 1 1 calc R
H20E H 0.7173 0.4524 0.4392 0.144 Uiso 1 1 calc R
H20F H 0.8137 0.4144 0.4363 0.144 Uiso 1 1 calc R
C203 C 0.7008(8) 0.3128(6) 0.4619(5) 0.083(3) Uani 1 1 d U
H20G H 0.7468 0.2929 0.4393 0.124 Uiso 1 1 calc R
H20H H 0.6515 0.3335 0.4387 0.124 Uiso 1 1 calc R
H20I H 0.6778 0.2731 0.4841 0.124 Uiso 1 1 calc R
C204 C 0.8260(8) 0.3490(6) 0.5303(5) 0.081(2) Uani 1 1 d U
H20J H 0.8512 0.3931 0.5494 0.097 Uiso 1 1 calc R
H20K H 0.8708 0.3310 0.5056 0.097 Uiso 1 1 calc R
C205 C 0.8086(8) 0.2873(6) 0.5732(5) 0.0863(19) Uani 1 1 d U
C206 C 0.8125(8) 0.2113(6) 0.5569(6) 0.094(2) Uani 1 1 d U
H206 H 0.8207 0.1976 0.5205 0.113 Uiso 1 1 calc R
C207 C 0.8032(9) 0.1571(7) 0.5988(6) 0.099(2) Uani 1 1 d U
H207 H 0.8015 0.1063 0.5895 0.119 Uiso 1 1 calc R
C208 C 0.7968(9) 0.1777(7) 0.6527(6) 0.103(2) Uani 1 1 d U
H208 H 0.7932 0.1403 0.6793 0.123 Uiso 1 1 calc R
C209 C 0.7955(9) 0.2485(7) 0.6683(6) 0.104(2) Uani 1 1 d U
H209 H 0.7946 0.2607 0.7056 0.124 Uiso 1 1 calc R
C210 C 0.7953(8) 0.3059(7) 0.6280(5) 0.094(2) Uani 1 1 d U
H210 H 0.7863 0.3558 0.6379 0.113 Uiso 1 1 calc R
N3 N 0.4971(5) 0.1230(4) 0.6479(3) 0.0661(16) Uani 1 1 d U
C301 C 0.4410(8) 0.0551(6) 0.6435(5) 0.092(3) Uani 1 1 d U
H30A H 0.4208 0.0422 0.6792 0.137 Uiso 1 1 calc R
H30B H 0.4765 0.0145 0.6298 0.137 Uiso 1 1 calc R
H30C H 0.3886 0.0640 0.6184 0.137 Uiso 1 1 calc R
C302 C 0.5272(8) 0.1416(6) 0.5925(4) 0.083(3) Uani 1 1 d U
H30D H 0.5646 0.1861 0.5947 0.125 Uiso 1 1 calc R
H30E H 0.4745 0.1505 0.5677 0.125 Uiso 1 1 calc R
H30F H 0.5620 0.1005 0.5790 0.125 Uiso 1 1 calc R
C303 C 0.5758(8) 0.1082(7) 0.6871(5) 0.095(3) Uani 1 1 d U
H30G H 0.6137 0.1523 0.6905 0.142 Uiso 1 1 calc R
H30H H 0.6108 0.0670 0.6739 0.142 Uiso 1 1 calc R
H30I H 0.5542 0.0956 0.7226 0.142 Uiso 1 1 calc R
C304 C 0.4400(7) 0.1867(5) 0.6698(4) 0.0658(17) Uani 1 1 d U
H30J H 0.3819 0.1879 0.6481 0.079 Uiso 1 1 calc R
H30K H 0.4269 0.1747 0.7075 0.079 Uiso 1 1 calc R
C305 C 0.4798(7) 0.2634(5) 0.6694(4) 0.0665(16) Uani 1 1 d U
C306 C 0.5352(8) 0.2904(6) 0.7142(4) 0.0778(19) Uani 1 1 d U
H306 H 0.5473 0.2600 0.7451 0.093 Uiso 1 1 calc R
C307 C 0.5722(8) 0.3620(6) 0.7130(5) 0.085(2) Uani 1 1 d U
H307 H 0.6110 0.3791 0.7423 0.102 Uiso 1 1 calc R
C308 C 0.5517(8) 0.4072(6) 0.6688(5) 0.082(2) Uani 1 1 d U
H308 H 0.5767 0.4553 0.6682 0.099 Uiso 1 1 calc R
C309 C 0.4949(7) 0.3837(6) 0.6249(5) 0.078(2) Uani 1 1 d U
H309 H 0.4800 0.4156 0.5952 0.094 Uiso 1 1 calc R
C310 C 0.4601(7) 0.3105(6) 0.6262(4) 0.0709(18) Uani 1 1 d U
H310 H 0.4222 0.2936 0.5965 0.085 Uiso 1 1 calc R
N4 N 0.9067(6) -0.0246(5) 0.3670(4) 0.0835(19) Uani 1 1 d U
C401 C 0.8445(8) -0.0872(6) 0.3796(6) 0.102(3) Uani 1 1 d U
H40A H 0.7822 -0.0700 0.3758 0.153 Uiso 1 1 calc R
H40B H 0.8584 -0.1042 0.4168 0.153 Uiso 1 1 calc R
H40C H 0.8526 -0.1279 0.3543 0.153 Uiso 1 1 calc R
C402 C 1.0014(8) -0.0508(8) 0.3712(7) 0.116(4) Uani 1 1 d U
H40D H 1.0414 -0.0101 0.3626 0.174 Uiso 1 1 calc R
H40E H 1.0085 -0.0912 0.3455 0.174 Uiso 1 1 calc R
H40F H 1.0168 -0.0682 0.4081 0.174 Uiso 1 1 calc R
C403 C 0.8847(8) -0.0017(7) 0.3089(5) 0.102(3) Uani 1 1 d U
H40G H 0.9243 0.0388 0.2994 0.153 Uiso 1 1 calc R
H40H H 0.8221 0.0147 0.3047 0.153 Uiso 1 1 calc R
H40I H 0.8934 -0.0437 0.2848 0.153 Uiso 1 1 calc R
C404 C 0.8974(7) 0.0412(6) 0.4063(5) 0.080(2) Uani 1 1 d U
H40J H 0.9155 0.0245 0.4435 0.096 Uiso 1 1 calc R
H40K H 0.9400 0.0802 0.3966 0.096 Uiso 1 1 calc R
C405 C 0.8046(7) 0.0748(6) 0.4066(5) 0.0772(18) Uani 1 1 d U
C406 C 0.7735(8) 0.1300(6) 0.3693(5) 0.084(2) Uani 1 1 d U
H406 H 0.8126 0.1481 0.3435 0.101 Uiso 1 1 calc R
C407 C 0.6842(9) 0.1589(7) 0.3698(5) 0.091(2) Uani 1 1 d U
H407 H 0.6640 0.1944 0.3436 0.110 Uiso 1 1 calc R
C408 C 0.6290(9) 0.1359(7) 0.4072(5) 0.093(2) Uani 1 1 d U
H408 H 0.5702 0.1558 0.4072 0.111 Uiso 1 1 calc R
C409 C 0.6559(8) 0.0835(7) 0.4461(5) 0.090(2) Uani 1 1 d U
H409 H 0.6168 0.0684 0.4728 0.108 Uiso 1 1 calc R
C410 C 0.7430(8) 0.0535(7) 0.4447(5) 0.085(2) Uani 1 1 d U
H410 H 0.7610 0.0170 0.4707 0.102 Uiso 1 1 calc R

loop_
_atom_site_aniso_label
_atom_site_aniso_U_11
_atom_site_aniso_U_22
_atom_site_aniso_U_33
_atom_site_aniso_U_23
_atom_site_aniso_U_13
_atom_site_aniso_U_12
Co1 0.0458(6) 0.0435(6) 0.0538(6) 0.0022(5) -0.0035(5) -0.0008(5)
Co2 0.0463(6) 0.0376(6) 0.0521(6) -0.0043(4) 0.0023(5) -0.0053(4)
Co3 0.0560(7) 0.0476(6) 0.0483(6) -0.0023(5) 0.0084(5) -0.0083(5)
Co4 0.0470(6) 0.0469(6) 0.0458(6) 0.0004(5) 0.0031(5) -0.0010(5)
Co5 0.0418(6) 0.0512(6) 0.0520(6) 0.0072(5) -0.0007(5) -0.0054(5)
Co6 0.0564(7) 0.0498(7) 0.0555(7) 0.0103(5) -0.0013(5) -0.0042(5)
Co7 0.0598(7) 0.0419(6) 0.0560(7) -0.0076(5) 0.0042(5) -0.0004(5)
Co8 0.0564(7) 0.0419(6) 0.0560(7) 0.0018(5) -0.0041(5) -0.0044(5)
C1 0.036(4) 0.039(4) 0.046(4) 0.001(3) 0.002(3) -0.004(3)
C2 0.047(4) 0.070(5) 0.053(4) 0.007(4) -0.003(4) -0.013(4)
C3 0.074(4) 0.068(4) 0.078(4) 0.013(3) 0.005(3) 0.013(3)
C4 0.048(4) 0.046(4) 0.060(5) 0.005(4) -0.002(4) -0.008(4)
C5 0.072(5) 0.053(5) 0.081(6) 0.000(4) -0.009(5) -0.013(4)
C6 0.086(6) 0.062(5) 0.078(6) 0.018(5) 0.003(5) -0.009(5)
C7 0.082(4) 0.078(4) 0.069(4) 0.012(3) -0.006(4) -0.014(4)
C8 0.070(5) 0.043(4) 0.083(6) -0.008(4) 0.007(5) -0.003(4)
C9 0.060(5) 0.066(5) 0.064(5) 0.011(4) -0.003(4) 0.005(4)
C10 0.052(4) 0.049(4) 0.052(4) -0.001(4) 0.000(4) -0.010(4)
C11 0.057(5) 0.085(6) 0.067(5) -0.007(5) -0.001(4) 0.007(5)
C12 0.056(5) 0.056(5) 0.053(4) 0.006(4) -0.001(4) -0.009(4)
C13 0.067(4) 0.075(4) 0.073(4) -0.007(3) 0.012(3) -0.018(4)
C14 0.059(5) 0.084(6) 0.068(5) -0.006(5) 0.017(4) -0.010(5)
C15 0.082(4) 0.084(5) 0.092(5) -0.004(4) 0.016(4) 0.009(4)
C16 0.088(4) 0.071(4) 0.084(4) 0.020(3) 0.003(4) 0.008(4)
C17 0.075(6) 0.055(5) 0.087(6) 0.008(5) 0.005(5) -0.006(5)
C18 0.082(4) 0.079(4) 0.089(4) 0.010(4) 0.009(4) -0.003(4)
O2 0.063(4) 0.113(5) 0.056(4) 0.015(4) -0.009(3) -0.017(4)
O3 0.079(4) 0.087(5) 0.081(4) -0.016(4) -0.006(4) 0.008(4)
O4 0.050(3) 0.070(4) 0.074(4) 0.016(3) -0.011(3) -0.012(3)
O5 0.103(4) 0.081(4) 0.105(4) 0.003(3) -0.004(3) -0.020(3)
O6 0.105(4) 0.095(4) 0.094(4) 0.023(3) 0.012(3) -0.015(3)
O7 0.107(5) 0.107(5) 0.061(4) 0.007(4) -0.001(4) -0.019(4)
O8 0.105(5) 0.047(4) 0.120(5) -0.020(4) 0.012(4) 0.006(4)
O9 0.078(4) 0.100(5) 0.079(4) 0.035(4) -0.017(4) -0.005(4)
O10 0.063(4) 0.074(4) 0.071(4) -0.011(3) -0.014(3) -0.012(3)
O11 0.074(4) 0.112(4) 0.095(4) -0.011(3) 0.007(3) 0.007(3)
O12 0.092(5) 0.063(4) 0.077(4) 0.016(3) 0.000(3) -0.029(3)
O13 0.093(4) 0.109(4) 0.105(4) -0.021(3) 0.025(3) -0.027(3)
O14 0.083(5) 0.121(6) 0.092(5) -0.015(5) 0.030(4) -0.004(4)
O15 0.101(4) 0.108(4) 0.113(4) -0.018(4) 0.018(3) 0.009(4)
O16 0.125(4) 0.084(4) 0.103(4) 0.006(3) 0.004(3) 0.010(4)
O17 0.100(5) 0.069(5) 0.124(6) 0.014(4) 0.014(4) 0.022(4)
O18 0.105(4) 0.085(4) 0.111(4) -0.003(3) 0.023(3) 0.005(3)
N1 0.098(4) 0.104(5) 0.067(4) 0.006(4) 0.003(3) 0.019(4)
C101 0.113(8) 0.127(8) 0.091(7) 0.007(7) -0.009(6) 0.011(7)
C102 0.110(7) 0.110(8) 0.089(7) 0.000(6) 0.010(6) 0.042(6)
C103 0.113(7) 0.117(8) 0.072(6) 0.013(6) 0.007(6) 0.028(7)
C104 0.092(4) 0.098(4) 0.061(4) 0.009(4) 0.003(4) 0.015(4)
C105 0.089(4) 0.095(4) 0.060(3) 0.006(3) -0.001(3) 0.008(4)
C106 0.087(4) 0.096(5) 0.066(4) 0.004(4) -0.003(4) 0.009(4)
C107 0.094(5) 0.104(5) 0.071(4) 0.004(4) -0.008(4) 0.014(4)
C108 0.106(5) 0.102(5) 0.073(4) -0.002(4) -0.012(4) 0.016(4)
C109 0.110(5) 0.099(5) 0.073(4) -0.001(4) -0.015(4) 0.001(4)
C110 0.099(5) 0.099(5) 0.067(4) 0.003(4) -0.008(4) 0.003(4)
N2 0.082(4) 0.069(4) 0.081(4) -0.010(3) 0.009(3) 0.000(3)
C201 0.086(6) 0.100(7) 0.094(7) -0.016(6) 0.011(5) 0.023(6)
C202 0.118(7) 0.076(6) 0.093(7) -0.007(5) 0.005(6) 0.001(6)
C203 0.092(6) 0.069(6) 0.085(6) -0.013(5) 0.003(5) -0.009(5)
C204 0.084(4) 0.070(4) 0.090(4) -0.003(4) 0.009(4) 0.002(4)
C205 0.089(4) 0.068(4) 0.102(4) 0.008(3) 0.011(4) 0.006(3)
C206 0.096(5) 0.072(4) 0.114(5) 0.011(4) 0.009(4) 0.007(4)
C207 0.102(5) 0.074(4) 0.123(5) 0.015(4) 0.008(5) 0.006(4)
C208 0.106(5) 0.079(4) 0.124(5) 0.019(5) 0.013(5) 0.006(4)
C209 0.109(5) 0.083(4) 0.121(5) 0.019(4) 0.015(5) 0.005(4)
C210 0.100(5) 0.075(4) 0.108(5) 0.020(4) 0.014(4) 0.006(4)
N3 0.069(4) 0.058(3) 0.072(4) 0.001(3) 0.002(3) 0.003(3)
C301 0.093(7) 0.064(6) 0.118(7) -0.009(6) 0.003(6) -0.007(5)
C302 0.101(7) 0.074(6) 0.076(6) -0.003(5) 0.019(5) 0.014(5)
C303 0.094(7) 0.084(6) 0.104(7) 0.007(6) -0.018(6) 0.011(6)
C304 0.068(4) 0.060(4) 0.069(4) -0.001(3) 0.006(3) 0.000(3)
C305 0.071(3) 0.060(3) 0.068(3) -0.002(3) 0.003(3) 0.000(3)
C306 0.087(4) 0.071(4) 0.075(4) -0.003(4) -0.002(4) -0.003(4)
C307 0.094(4) 0.075(4) 0.084(4) -0.009(4) -0.006(4) -0.007(4)
C308 0.090(4) 0.068(4) 0.088(4) -0.004(4) 0.000(4) -0.007(4)
C309 0.083(4) 0.067(4) 0.083(4) 0.002(4) 0.003(4) -0.002(4)
C310 0.075(4) 0.063(4) 0.074(4) -0.001(3) 0.002(3) 0.000(3)
N4 0.062(4) 0.068(4) 0.121(5) -0.015(4) 0.014(4) -0.013(3)
C401 0.080(6) 0.066(6) 0.161(8) 0.000(6) 0.019(6) -0.016(5)
C402 0.077(6) 0.105(8) 0.169(9) -0.030(7) 0.018(7) 0.001(6)
C403 0.097(7) 0.082(7) 0.128(8) -0.036(6) 0.023(6) -0.023(6)
C404 0.067(4) 0.070(4) 0.103(4) -0.014(4) 0.009(4) -0.017(3)
C405 0.076(4) 0.066(4) 0.091(4) -0.015(3) 0.010(3) -0.011(3)
C406 0.091(4) 0.066(4) 0.095(4) -0.018(4) 0.007(4) -0.009(4)
C407 0.099(5) 0.070(4) 0.104(5) -0.021(4) 0.000(4) -0.002(4)
C408 0.093(5) 0.076(4) 0.109(5) -0.027(4) 0.006(4) -0.003(4)
C409 0.087(4) 0.080(4) 0.105(5) -0.019(4) 0.016(4) -0.008(4)
C410 0.081(4) 0.077(4) 0.097(5) -0.012(4) 0.013(4) -0.009(4)

loop_
_atom_type_symbol
_atom_type_description
_atom_type_scat_dispersion_real
_atom_type_scat_dispersion_imag
_atom_type_scat_source
C C 0.0033 0.0016 'International Tables Vol C Tables 4.2.6.8 and 6.1.1.4'
H H 0.0000 0.0000 'International Tables Vol C Tables 4.2.6.8 and 6.1.1.4'
N N 0.0061 0.0033 'International Tables Vol C Tables 4.2.6.8 and 6.1.1.4'
O O 0.0106 0.0060 'International Tables Vol C Tables 4.2.6.8 and 6.1.1.4'
Co Co 0.3494 0.9721 'International Tables Vol C Tables 4.2.6.8 and 6.1.1.4'

loop_
_geom_angle_atom_site_label_1
_geom_angle_atom_site_label_2
_geom_angle_atom_site_label_3
_geom_angle
C11 Co1 C9 101.3(4)
C11 Co1 C10 95.2(4)
C9 Co1 C10 99.7(4)
C11 Co1 C1 145.8(4)
C9 Co1 C1 105.2(3)
C10 Co1 C1 101.3(3)
C11 Co1 Co2 126.7(4)
C9 Co1 Co2 120.5(3)
C10 Co1 Co2 49.4(3)
C1 Co1 Co2 53.6(2)
C11 Co1 Co6 138.6(4)
C9 Co1 Co6 50.9(3)
C10 Co1 Co6 117.2(3)
C1 Co1 Co6 55.6(2)
Co2 Co1 Co6 94.63(5)
C11 Co1 Co7 105.2(3)
C9 Co1 Co7 98.1(3)
C10 Co1 Co7 149.6(3)
C1 Co1 Co7 50.0(2)
Co2 Co1 Co7 100.27(5)
Co6 Co1 Co7 58.92(4)
C11 Co1 Co4 97.1(3)
C9 Co1 Co4 154.3(3)
C10 Co1 Co4 96.3(3)
C1 Co1 Co4 51.6(2)
Co2 Co1 Co4 58.34(4)
Co6 Co1 Co4 103.74(5)
Co7 Co1 Co4 59.45(4)
C8 Co2 C10 102.0(4)
C8 Co2 C12 95.1(4)
C10 Co2 C12 98.0(4)
C8 Co2 C1 147.8(4)
C10 Co2 C1 101.2(3)
C12 Co2 C1 103.4(3)
C8 Co2 Co4 140.6(3)
C10 Co2 Co4 100.7(3)
C12 Co2 Co4 50.0(3)
C1 Co2 Co4 53.7(2)
C8 Co2 Co1 150.8(3)
C10 Co2 Co1 49.7(3)
C12 Co2 Co1 96.1(3)
C1 Co2 Co1 53.2(2)
Co4 Co2 Co1 63.29(4)
C8 Co2 Co3 100.4(3)
C10 Co2 Co3 111.1(3)
C12 Co2 Co3 143.1(3)
C1 Co2 Co3 50.1(2)
Co4 Co2 Co3 100.84(5)
Co1 Co2 Co3 86.47(5)
C8 Co2 Co5 106.6(3)
C10 Co2 Co5 151.1(3)
C12 Co2 Co5 83.6(3)
C1 Co2 Co5 50.9(2)
Co4 Co2 Co5 58.48(4)
Co1 Co2 Co5 101.39(5)
Co3 Co2 Co5 59.87(4)
C18 Co3 C7 105.4(5)
C18 Co3 C13 98.7(5)
C7 Co3 C13 99.8(5)
C18 Co3 C1 132.8(4)
C7 Co3 C1 108.6(4)
C13 Co3 C1 106.5(4)
C18 Co3 Co8 128.4(4)
C7 Co3 Co8 118.9(4)
C13 Co3 Co8 51.0(3)
C1 Co3 Co8 55.8(2)
C18 Co3 Co6 166.3(4)
C7 Co3 Co6 61.3(4)
C13 Co3 Co6 87.2(3)
C1 Co3 Co6 55.5(2)
Co8 Co3 Co6 64.61(5)
C18 Co3 Co2 88.8(4)
C7 Co3 Co2 103.7(4)
C13 Co3 Co2 152.5(3)
C1 Co3 Co2 52.2(2)
Co8 Co3 Co2 104.12(5)
Co6 Co3 Co2 91.58(5)
C18 Co3 Co5 88.5(4)
C7 Co3 Co5 159.2(4)
C13 Co3 Co5 93.1(3)
C1 Co3 Co5 51.6(2)
Co8 Co3 Co5 58.54(4)
Co6 Co3 Co5 103.50(5)
Co2 Co3 Co5 60.47(4)
C14 Co4 C2 102.6(4)
C14 Co4 C12 97.0(4)
C2 Co4 C12 93.8(4)
C14 Co4 C1 149.4(4)
C2 Co4 C1 99.3(3)
C12 Co4 C1 102.5(3)
C14 Co4 Co2 137.1(3)
C2 Co4 Co2 105.1(3)
C12 Co4 Co2 49.4(3)
C1 Co4 Co2 53.4(2)
C14 Co4 Co5 152.8(3)
C2 Co4 Co5 50.2(3)
C12 Co4 Co5 86.6(3)
C1 Co4 Co5 52.9(2)
Co2 Co4 Co5 63.16(4)
C14 Co4 Co7 103.2(4)
C2 Co4 Co7 104.6(3)
C12 Co4 Co7 148.7(3)
C1 Co4 Co7 50.2(2)
Co2 Co4 Co7 100.64(5)
Co5 Co4 Co7 86.22(5)
C14 Co4 Co1 105.6(4)
C2 Co4 Co1 150.3(3)
C12 Co4 Co1 91.8(2)
C1 Co4 Co1 51.0(2)
Co2 Co4 Co1 58.37(4)
Co5 Co4 Co1 101.23(5)
Co7 Co4 Co1 59.93(4)
C17 Co5 C4 99.9(4)
C17 Co5 C2 97.6(5)
C4 Co5 C2 98.4(4)
C17 Co5 C1 146.2(4)
C4 Co5 C1 106.5(3)
C2 Co5 C1 98.9(3)
C17 Co5 Co4 124.0(3)
C4 Co5 Co4 124.8(3)
C2 Co5 Co4 48.8(3)
C1 Co5 Co4 53.8(2)
C17 Co5 Co8 141.3(3)
C4 Co5 Co8 51.3(3)
C2 Co5 Co8 110.5(3)
C1 Co5 Co8 55.7(2)
Co4 Co5 Co8 94.75(5)
C17 Co5 Co3 107.4(4)
C4 Co5 Co3 95.5(3)
C2 Co5 Co3 148.7(3)
C1 Co5 Co3 50.1(2)
Co4 Co5 Co3 100.61(5)
Co8 Co5 Co3 59.01(4)
C17 Co5 Co2 96.7(3)
C4 Co5 Co2 153.5(3)
C2 Co5 Co2 99.7(2)
C1 Co5 Co2 51.5(2)
Co4 Co5 Co2 58.37(4)
Co8 Co5 Co2 103.86(5)
Co3 Co5 Co2 59.66(4)
C6 Co6 C16 90.7(5)
C6 Co6 C9 105.9(5)
C16 Co6 C9 93.1(5)
C6 Co6 C1 153.0(4)
C16 Co6 C1 98.5(4)
C9 Co6 C1 99.0(3)
C6 Co6 C7 81.8(5)
C16 Co6 C7 172.3(4)
C9 Co6 C7 90.7(4)
C1 Co6 C7 87.5(3)
C6 Co6 Co1 153.7(4)
C16 Co6 Co1 90.1(4)
C9 Co6 Co1 47.8(3)
C1 Co6 Co1 52.28(19)
C7 Co6 Co1 97.4(3)
C6 Co6 Co7 132.9(4)
C16 Co6 Co7 47.7(3)
C9 Co6 Co7 98.6(3)
C1 Co6 Co7 50.8(2)
C7 Co6 Co7 138.1(3)
Co1 Co6 Co7 62.33(5)
C6 Co6 Co3 108.3(4)
C16 Co6 Co3 140.3(3)
C9 Co6 Co3 113.5(3)
C1 Co6 Co3 50.4(2)
C7 Co6 Co3 42.4(3)
Co1 Co6 Co3 87.31(5)
Co7 Co6 Co3 97.51(5)
C6 Co6 Co8 104.7(4)
C16 Co6 Co8 84.8(3)
C9 Co6 Co8 149.3(3)
C1 Co6 Co8 51.52(19)
C7 Co6 Co8 95.4(3)
Co1 Co6 Co8 101.55(5)
Co7 Co6 Co8 58.06(4)
Co3 Co6 Co8 57.20(4)
C3 Co7 C15 104.3(5)
C3 Co7 C16 107.5(5)
C15 Co7 C16 96.7(5)
C3 Co7 C1 108.2(4)
C15 Co7 C1 133.3(5)
C16 Co7 C1 104.2(4)
C3 Co7 Co6 120.6(4)
C15 Co7 Co6 128.4(4)
C16 Co7 Co6 48.3(4)
C1 Co7 Co6 55.9(2)
C3 Co7 Co8 62.1(4)
C15 Co7 Co8 166.2(4)
C16 Co7 Co8 90.0(4)
C1 Co7 Co8 55.4(2)
Co6 Co7 Co8 64.64(5)
C3 Co7 Co4 101.6(3)
C15 Co7 Co4 89.0(4)
C16 Co7 Co4 147.8(4)
C1 Co7 Co4 52.5(2)
Co6 Co7 Co4 104.49(5)
Co8 Co7 Co4 91.73(5)
C3 Co7 Co1 158.2(3)
C15 Co7 Co1 88.7(4)
C16 Co7 Co1 87.8(4)
C1 Co7 Co1 51.8(2)
Co6 Co7 Co1 58.75(4)
Co8 Co7 Co1 103.66(5)
Co4 Co7 Co1 60.62(4)
C5 Co8 C13 88.3(5)
C5 Co8 C4 96.7(4)
C13 Co8 C4 93.5(4)
C5 Co8 C1 161.0(4)
C13 Co8 C1 98.6(3)
C4 Co8 C1 100.4(3)
C5 Co8 C3 85.1(5)
C13 Co8 C3 170.2(4)
C4 Co8 C3 94.5(4)
C1 Co8 C3 85.5(3)
C5 Co8 Co5 145.3(3)
C13 Co8 Co5 94.0(3)
C4 Co8 Co5 48.5(2)
C1 Co8 Co5 52.3(2)
C3 Co8 Co5 95.5(3)
C5 Co8 Co3 135.0(4)
C13 Co8 Co3 48.0(3)
C4 Co8 Co3 96.2(2)
C1 Co8 Co3 50.9(2)
C3 Co8 Co3 136.3(3)
Co5 Co8 Co3 62.46(4)
C5 Co8 Co7 113.7(4)
C13 Co8 Co7 137.6(3)
C4 Co8 Co7 117.6(3)
C1 Co8 Co7 50.5(2)
C3 Co8 Co7 40.9(3)
Co5 Co8 Co7 87.29(5)
Co3 Co8 Co7 97.68(5)
C5 Co8 Co6 112.9(3)
C13 Co8 Co6 81.2(3)
C4 Co8 Co6 149.6(2)
C1 Co8 Co6 51.66(19)
C3 Co8 Co6 94.7(3)
Co5 Co8 Co6 101.73(5)
Co3 Co8 Co6 58.19(4)
Co7 Co8 Co6 57.30(4)
Co3 C1 Co7 137.9(4)
Co3 C1 Co5 78.3(3)
Co7 C1 Co5 115.3(3)
Co3 C1 Co1 115.5(3)
Co7 C1 Co1 78.2(3)
Co5 C1 Co1 143.4(4)
Co3 C1 Co2 77.7(3)
Co7 C1 Co2 142.3(4)
Co5 C1 Co2 77.5(3)
Co1 C1 Co2 73.3(2)
Co3 C1 Co4 142.7(4)
Co7 C1 Co4 77.3(3)
Co5 C1 Co4 73.3(2)
Co1 C1 Co4 77.3(2)
Co2 C1 Co4 72.9(2)
Co3 C1 Co8 73.3(2)
Co7 C1 Co8 74.1(2)
Co5 C1 Co8 72.0(2)
Co1 C1 Co8 143.1(4)
Co2 C1 Co8 141.3(4)
Co4 C1 Co8 118.7(3)
Co3 C1 Co6 74.1(2)
Co7 C1 Co6 73.2(2)
Co5 C1 Co6 143.1(4)
Co1 C1 Co6 72.1(2)
Co2 C1 Co6 118.9(3)
Co4 C1 Co6 141.0(4)
Co8 C1 Co6 76.8(2)
O2 C2 Co4 141.3(7)
O2 C2 Co5 137.6(7)
Co4 C2 Co5 81.0(3)
O3 C3 Co7 159.9(9)
O3 C3 Co8 123.1(7)
Co7 C3 Co8 77.0(4)
O4 C4 Co5 143.9(7)
O4 C4 Co8 135.9(7)
Co5 C4 Co8 80.2(3)
O5 C5 Co8 174.3(10)
O6 C6 Co6 177.6(10)
O7 C7 Co3 155.6(10)
O7 C7 Co6 128.1(9)
Co3 C7 Co6 76.3(4)
O8 C8 Co2 177.6(9)
O9 C9 Co1 141.7(8)
O9 C9 Co6 136.9(8)
Co1 C9 Co6 81.3(4)
O10 C10 Co2 140.5(7)
O10 C10 Co1 138.5(7)
Co2 C10 Co1 80.9(3)
O11 C11 Co1 175.9(10)
O12 C12 Co2 140.8(8)
O12 C12 Co4 138.6(7)
Co2 C12 Co4 80.6(3)
O13 C13 Co3 141.3(9)
O13 C13 Co8 137.7(8)
Co3 C13 Co8 81.0(4)
O14 C14 Co4 177.4(11)
O15 C15 Co7 175.9(11)
O16 C16 Co7 137.2(10)
O16 C16 Co6 138.8(9)
Co7 C16 Co6 84.0(5)
O17 C17 Co5 179.0(10)
O18 C18 Co3 173.2(10)
C101 N1 C103 109.4(10)
C101 N1 C102 111.3(10)
C103 N1 C102 107.7(10)
C101 N1 C104 110.1(10)
C103 N1 C104 110.1(9)
C102 N1 C104 108.2(9)
N1 C101 H10A 109.5
N1 C101 H10B 109.5
H10A C101 H10B 109.5
N1 C101 H10C 109.5
H10A C101 H10C 109.5
H10B C101 H10C 109.5
N1 C102 H10D 109.5
N1 C102 H10E 109.5
H10D C102 H10E 109.5
N1 C102 H10F 109.5
H10D C102 H10F 109.5
H10E C102 H10F 109.5
N1 C103 H10G 109.5
N1 C103 H10H 109.5
H10G C103 H10H 109.5
N1 C103 H10I 109.5
H10G C103 H10I 109.5
H10H C103 H10I 109.5
N1 C104 C105 114.4(9)
N1 C104 H10J 108.7
C105 C104 H10J 108.7
N1 C104 H10K 108.7
C105 C104 H10K 108.7
H10J C104 H10K 107.6
C110 C105 C106 119.0(12)
C110 C105 C104 121.2(11)
C106 C105 C104 119.7(12)
C107 C106 C105 121.2(13)
C107 C106 H106 119.4
C105 C106 H106 119.4
C108 C107 C106 120.6(13)
C108 C107 H107 119.7
C106 C107 H107 119.7
C107 C108 C109 118.4(13)
C107 C108 H108 120.8
C109 C108 H108 120.8
C108 C109 C110 123.1(14)
C108 C109 H109 118.5
C110 C109 H109 118.5
C105 C110 C109 117.6(12)
C105 C110 H110 121.2
C109 C110 H110 121.2
C203 N2 C201 110.1(9)
C203 N2 C204 115.3(9)
C201 N2 C204 111.4(9)
C203 N2 C202 107.4(9)
C201 N2 C202 108.1(9)
C204 N2 C202 104.2(8)
N2 C201 H20A 109.5
N2 C201 H20B 109.5
H20A C201 H20B 109.5
N2 C201 H20C 109.5
H20A C201 H20C 109.5
H20B C201 H20C 109.5
N2 C202 H20D 109.5
N2 C202 H20E 109.5
H20D C202 H20E 109.5
N2 C202 H20F 109.5
H20D C202 H20F 109.5
H20E C202 H20F 109.5
N2 C203 H20G 109.5
N2 C203 H20H 109.5
H20G C203 H20H 109.5
N2 C203 H20I 109.5
H20G C203 H20I 109.5
H20H C203 H20I 109.5
N2 C204 C205 112.1(9)
N2 C204 H20J 109.2
C205 C204 H20J 109.2
N2 C204 H20K 109.2
C205 C204 H20K 109.2
H20J C204 H20K 107.9
C210 C205 C206 120.3(11)
C210 C205 C204 120.7(11)
C206 C205 C204 118.8(11)
C205 C206 C207 116.5(13)
C205 C206 H206 121.8
C207 C206 H206 121.8
C208 C207 C206 121.2(13)
C208 C207 H207 119.4
C206 C207 H207 119.4
C209 C208 C207 122.5(13)
C209 C208 H208 118.8
C207 C208 H208 118.8
C208 C209 C210 119.4(14)
C208 C209 H209 120.3
C210 C209 H209 120.3
C205 C210 C209 119.6(12)
C205 C210 H210 120.2
C209 C210 H210 120.2
C301 N3 C303 108.3(8)
C301 N3 C302 108.4(9)
C303 N3 C302 111.3(9)
C301 N3 C304 108.8(8)
C303 N3 C304 109.5(8)
C302 N3 C304 110.5(7)
N3 C301 H30A 109.5
N3 C301 H30B 109.5
H30A C301 H30B 109.5
N3 C301 H30C 109.5
H30A C301 H30C 109.5
H30B C301 H30C 109.5
N3 C302 H30D 109.5
N3 C302 H30E 109.5
H30D C302 H30E 109.5
N3 C302 H30F 109.5
H30D C302 H30F 109.5
H30E C302 H30F 109.5
N3 C303 H30G 109.5
N3 C303 H30H 109.5
H30G C303 H30H 109.5
N3 C303 H30I 109.5
H30G C303 H30I 109.5
H30H C303 H30I 109.5
C305 C304 N3 117.2(8)
C305 C304 H30J 108.0
N3 C304 H30J 108.0
C305 C304 H30K 108.0
N3 C304 H30K 108.0
H30J C304 H30K 107.2
C310 C305 C306 118.2(10)
C310 C305 C304 120.4(9)
C306 C305 C304 121.3(9)
C307 C306 C305 120.4(10)
C307 C306 H306 119.8
C305 C306 H306 119.8
C308 C307 C306 119.6(11)
C308 C307 H307 120.2
C306 C307 H307 120.2
C307 C308 C309 121.6(11)
C307 C308 H308 119.2
C309 C308 H308 119.2
C308 C309 C310 118.1(10)
C308 C309 H309 121.0
C310 C309 H309 121.0
C305 C310 C309 122.0(10)
C305 C310 H310 119.0
C309 C310 H310 119.0
C402 N4 C401 109.9(10)
C402 N4 C403 107.6(10)
C401 N4 C403 107.6(9)
C402 N4 C404 108.9(9)
C401 N4 C404 111.7(9)
C403 N4 C404 111.1(9)
N4 C401 H40A 109.5
N4 C401 H40B 109.5
H40A C401 H40B 109.5
N4 C401 H40C 109.5
H40A C401 H40C 109.5
H40B C401 H40C 109.5
N4 C402 H40D 109.5
N4 C402 H40E 109.5
H40D C402 H40E 109.5
N4 C402 H40F 109.5
H40D C402 H40F 109.5
H40E C402 H40F 109.5
N4 C403 H40G 109.5
N4 C403 H40H 109.5
H40G C403 H40H 109.5
N4 C403 H40I 109.5
H40G C403 H40I 109.5
H40H C403 H40I 109.5
C405 C404 N4 115.5(8)
C405 C404 H40J 108.4
N4 C404 H40J 108.4
C405 C404 H40K 108.4
N4 C404 H40K 108.4
H40J C404 H40K 107.5
C410 C405 C406 115.3(11)
C410 C405 C404 121.9(11)
C406 C405 C404 122.8(11)
C405 C406 C407 121.2(12)
C405 C406 H406 119.4
C407 C406 H406 119.4
C408 C407 C406 120.3(13)
C408 C407 H407 119.9
C406 C407 H407 119.9
C407 C408 C409 121.5(13)
C407 C408 H408 119.2
C409 C408 H408 119.2
C408 C409 C410 118.3(13)
C408 C409 H409 120.9
C410 C409 H409 120.9
C405 C410 C409 123.4(12)
C405 C410 H410 118.3
C409 C410 H410 118.3

loop_
_geom_bond_atom_site_label_1
_geom_bond_atom_site_label_2
_geom_bond_distance
Co1 C11 1.720(10)
Co1 C9 1.860(9)
Co1 C10 1.906(8)
Co1 C1 2.062(7)
Co1 Co2 2.4665(15)
Co1 Co6 2.4809(16)
Co1 Co7 2.5700(15)
Co1 Co4 2.5877(15)
Co2 C8 1.737(9)
Co2 C10 1.896(8)
Co2 C12 1.898(9)
Co2 C1 2.072(7)
Co2 Co4 2.4656(15)
Co2 Co3 2.5629(15)
Co2 Co5 2.5839(14)
Co3 C18 1.687(13)
Co3 C7 1.744(10)
Co3 C13 1.868(10)
Co3 C1 2.012(7)
Co3 Co8 2.4833(15)
Co3 Co6 2.5105(17)
Co3 Co5 2.5685(15)
Co4 C14 1.729(10)
Co4 C2 1.881(8)
Co4 C12 1.914(9)
Co4 C1 2.079(7)
Co4 Co5 2.4685(15)
Co4 Co7 2.5575(16)
Co5 C17 1.741(11)
Co5 C4 1.880(8)
Co5 C2 1.919(9)
Co5 C1 2.055(7)
Co5 Co8 2.4710(16)
Co6 C6 1.711(10)
Co6 C16 1.866(12)
Co6 C9 1.947(9)
Co6 C1 2.150(7)
Co6 C7 2.266(12)
Co6 Co7 2.4855(17)
Co6 Co8 2.6690(15)
Co7 C3 1.686(11)
Co7 C15 1.703(12)
Co7 C16 1.848(10)
Co7 C1 2.013(7)
Co7 Co8 2.5064(17)
Co8 C5 1.724(10)
Co8 C13 1.955(10)
Co8 C4 1.957(8)
Co8 C1 2.146(7)
Co8 C3 2.274(11)
C2 O2 1.178(10)
C3 O3 1.240(12)
C4 O4 1.155(9)
C5 O5 1.146(11)
C6 O6 1.163(11)
C7 O7 1.197(11)
C8 O8 1.144(10)
C9 O9 1.190(10)
C10 O10 1.173(9)
C11 O11 1.170(11)
C12 O12 1.173(10)
C13 O13 1.186(11)
C14 O14 1.129(11)
C15 O15 1.191(12)
C16 O16 1.254(12)
C17 O17 1.148(11)
C18 O18 1.201(13)
N1 C101 1.465(16)
N1 C103 1.483(15)
N1 C102 1.487(14)
N1 C104 1.506(13)
C101 H10A 0.9600
C101 H10B 0.9600
C101 H10C 0.9600
C102 H10D 0.9600
C102 H10E 0.9600
C102 H10F 0.9600
C103 H10G 0.9600
C103 H10H 0.9600
C103 H10I 0.9600
C104 C105 1.512(15)
C104 H10J 0.9700
C104 H10K 0.9700
C105 C110 1.371(16)
C105 C106 1.387(15)
C106 C107 1.371(16)
C106 H106 0.9300
C107 C108 1.344(17)
C107 H107 0.9300
C108 C109 1.363(17)
C108 H108 0.9300
C109 C110 1.393(16)
C109 H109 0.9300
C110 H110 0.9300
N2 C203 1.434(13)
N2 C201 1.481(13)
N2 C204 1.497(13)
N2 C202 1.501(14)
C201 H20A 0.9600
C201 H20B 0.9600
C201 H20C 0.9600
C202 H20D 0.9600
C202 H20E 0.9600
C202 H20F 0.9600
C203 H20G 0.9600
C203 H20H 0.9600
C203 H20I 0.9600
C204 C205 1.541(15)
C204 H20J 0.9700
C204 H20K 0.9700
C205 C210 1.393(17)
C205 C206 1.408(16)
C206 C207 1.413(16)
C206 H206 0.9300
C207 C208 1.364(18)
C207 H207 0.9300
C208 C209 1.313(17)
C208 H208 0.9300
C209 C210 1.413(16)
C209 H209 0.9300
C210 H210 0.9300
N3 C301 1.460(12)
N3 C303 1.469(13)
N3 C302 1.476(13)
N3 C304 1.521(12)
C301 H30A 0.9600
C301 H30B 0.9600
C301 H30C 0.9600
C302 H30D 0.9600
C302 H30E 0.9600
C302 H30F 0.9600
C303 H30G 0.9600
C303 H30H 0.9600
C303 H30I 0.9600
C304 C305 1.482(13)
C304 H30J 0.9700
C304 H30K 0.9700
C305 C310 1.357(13)
C305 C306 1.398(14)
C306 C307 1.384(14)
C306 H306 0.9300
C307 C308 1.357(15)
C307 H307 0.9300
C308 C309 1.371(14)
C308 H308 0.9300
C309 C310 1.397(14)
C309 H309 0.9300
C310 H310 0.9300
N4 C402 1.459(14)
N4 C401 1.479(13)
N4 C403 1.481(15)
N4 C404 1.520(13)
C401 H40A 0.9600
C401 H40B 0.9600
C401 H40C 0.9600
C402 H40D 0.9600
C402 H40E 0.9600
C402 H40F 0.9600
C403 H40G 0.9600
C403 H40H 0.9600
C403 H40I 0.9600
C404 C405 1.483(14)
C404 H40J 0.9700
C404 H40K 0.9700
C405 C410 1.381(15)
C405 C406 1.391(16)
C406 C407 1.403(16)
C406 H406 0.9300
C407 C408 1.316(17)
C407 H407 0.9300
C408 C409 1.364(17)
C408 H408 0.9300
C409 C410 1.382(15)
C409 H409 0.9300
C410 H410 0.9300

loop_
_geom_torsion_atom_site_label_1
_geom_torsion_atom_site_label_2
_geom_torsion_atom_site_label_3
_geom_torsion_atom_site_label_4
_geom_torsion
C11 Co1 Co2 C8 77.1(8)
C9 Co1 Co2 C8 -59.2(7)
C10 Co1 Co2 C8 16.5(7)
C1 Co1 Co2 C8 -145.9(7)
Co6 Co1 Co2 C8 -105.8(7)
Co7 Co1 Co2 C8 -165.0(7)
Co4 Co1 Co2 C8 150.9(7)
C11 Co1 Co2 C10 60.6(5)
C9 Co1 Co2 C10 -75.7(5)
C1 Co1 Co2 C10 -162.4(4)
Co6 Co1 Co2 C10 -122.3(3)
Co7 Co1 Co2 C10 178.5(3)
Co4 Co1 Co2 C10 134.4(3)
C11 Co1 Co2 C12 -34.8(5)
C9 Co1 Co2 C12 -171.1(4)
C10 Co1 Co2 C12 -95.4(4)
C1 Co1 Co2 C12 102.2(4)
Co6 Co1 Co2 C12 142.3(3)
Co7 Co1 Co2 C12 83.1(3)
Co4 Co1 Co2 C12 39.0(3)
C11 Co1 Co2 C1 -137.0(5)
C9 Co1 Co2 C1 86.7(4)
C10 Co1 Co2 C1 162.4(4)
Co6 Co1 Co2 C1 40.1(3)
Co7 Co1 Co2 C1 -19.1(3)
Co4 Co1 Co2 C1 -63.2(3)
C11 Co1 Co2 Co4 -73.8(4)
C9 Co1 Co2 Co4 149.9(3)
C10 Co1 Co2 Co4 -134.4(3)
C1 Co1 Co2 Co4 63.2(3)
Co6 Co1 Co2 Co4 103.29(5)
Co7 Co1 Co2 Co4 44.07(5)
C11 Co1 Co2 Co3 -177.8(4)
C9 Co1 Co2 Co3 45.9(3)
C10 Co1 Co2 Co3 121.6(3)
C1 Co1 Co2 Co3 -40.8(2)
Co6 Co1 Co2 Co3 -0.71(5)
Co7 Co1 Co2 Co3 -59.94(5)
Co4 Co1 Co2 Co3 -104.00(5)
C11 Co1 Co2 Co5 -119.5(4)
C9 Co1 Co2 Co5 104.2(3)
C10 Co1 Co2 Co5 179.9(3)
C1 Co1 Co2 Co5 17.5(3)
Co6 Co1 Co2 Co5 57.59(6)
Co7 Co1 Co2 Co5 -1.64(6)
Co4 Co1 Co2 Co5 -45.70(5)
C8 Co2 Co3 C18 -14.2(5)
C10 Co2 Co3 C18 -121.5(5)
C12 Co2 Co3 C18 99.0(6)
C1 Co2 Co3 C18 151.3(5)
Co4 Co2 Co3 C18 132.4(4)
Co1 Co2 Co3 C18 -165.6(4)
Co5 Co2 Co3 C18 89.0(4)
C8 Co2 Co3 C7 91.3(5)
C10 Co2 Co3 C7 -15.9(5)
C12 Co2 Co3 C7 -155.5(6)
C1 Co2 Co3 C7 -103.1(5)
Co4 Co2 Co3 C7 -122.0(4)
Co1 Co2 Co3 C7 -60.1(4)
Co5 Co2 Co3 C7 -165.4(4)
C8 Co2 Co3 C13 -120.8(8)
C10 Co2 Co3 C13 131.9(8)
C12 Co2 Co3 C13 -7.6(9)
C1 Co2 Co3 C13 44.8(8)
Co4 Co2 Co3 C13 25.8(8)
Co1 Co2 Co3 C13 87.8(8)
Co5 Co2 Co3 C13 -17.6(8)
C8 Co2 Co3 C1 -165.6(4)
C10 Co2 Co3 C1 87.2(4)
C12 Co2 Co3 C1 -52.4(5)
Co4 Co2 Co3 C1 -18.9(3)
Co1 Co2 Co3 C1 43.0(3)
Co5 Co2 Co3 C1 -62.3(3)
C8 Co2 Co3 Co8 -143.7(3)
C10 Co2 Co3 Co8 109.0(3)
C12 Co2 Co3 Co8 -30.5(5)
C1 Co2 Co3 Co8 21.9(3)
Co4 Co2 Co3 Co8 2.95(6)
Co1 Co2 Co3 Co8 64.90(6)
Co5 Co2 Co3 Co8 -40.44(5)
C8 Co2 Co3 Co6 152.1(3)
C10 Co2 Co3 Co6 44.8(3)
C12 Co2 Co3 Co6 -94.7(5)
C1 Co2 Co3 Co6 -42.3(3)
Co4 Co2 Co3 Co6 -61.25(5)
Co1 Co2 Co3 Co6 0.70(5)
Co5 Co2 Co3 Co6 -104.64(5)
C8 Co2 Co3 Co5 -103.2(3)
C10 Co2 Co3 Co5 149.5(3)
C12 Co2 Co3 Co5 9.9(5)
C1 Co2 Co3 Co5 62.3(3)
Co4 Co2 Co3 Co5 43.39(5)
Co1 Co2 Co3 Co5 105.34(5)
C8 Co2 Co4 C14 -79.5(7)
C10 Co2 Co4 C14 44.8(6)
C12 Co2 Co4 C14 -46.7(6)
C1 Co2 Co4 C14 141.0(6)
Co1 Co2 Co4 C14 78.5(5)
Co3 Co2 Co4 C14 159.0(5)
Co5 Co2 Co4 C14 -156.8(5)
C8 Co2 Co4 C2 49.0(6)
C10 Co2 Co4 C2 173.4(4)
C12 Co2 Co4 C2 81.9(4)
C1 Co2 Co4 C2 -90.5(4)
Co1 Co2 Co4 C2 -152.9(3)
Co3 Co2 Co4 C2 -72.5(3)
Co5 Co2 Co4 C2 -28.3(3)
C8 Co2 Co4 C12 -32.8(6)
C10 Co2 Co4 C12 91.5(4)
C1 Co2 Co4 C12 -172.4(4)
Co1 Co2 Co4 C12 125.2(3)
Co3 Co2 Co4 C12 -154.4(3)
Co5 Co2 Co4 C12 -110.2(3)
C8 Co2 Co4 C1 139.5(5)
C10 Co2 Co4 C1 -96.1(3)
C12 Co2 Co4 C1 172.4(4)
Co1 Co2 Co4 C1 -62.4(2)
Co3 Co2 Co4 C1 18.0(2)
Co5 Co2 Co4 C1 62.2(2)
C8 Co2 Co4 Co5 77.3(5)
C10 Co2 Co4 Co5 -158.3(3)
C12 Co2 Co4 Co5 110.2(3)
C1 Co2 Co4 Co5 -62.2(2)
Co1 Co2 Co4 Co5 -124.60(5)
Co3 Co2 Co4 Co5 -44.19(5)
C8 Co2 Co4 Co7 157.5(5)
C10 Co2 Co4 Co7 -78.1(3)
C12 Co2 Co4 Co7 -169.6(3)
C1 Co2 Co4 Co7 18.0(2)
Co1 Co2 Co4 Co7 -44.40(5)
Co3 Co2 Co4 Co7 36.01(6)
Co5 Co2 Co4 Co7 80.20(5)
C8 Co2 Co4 Co1 -158.1(5)
C10 Co2 Co4 Co1 -33.7(3)
C12 Co2 Co4 Co1 -125.2(3)
C1 Co2 Co4 Co1 62.4(2)
Co3 Co2 Co4 Co1 80.41(5)
Co5 Co2 Co4 Co1 124.60(5)
C11 Co1 Co4 C14 -7.1(5)
C9 Co1 Co4 C14 128.4(8)
C10 Co1 Co4 C14 -103.1(4)
C1 Co1 Co4 C14 157.5(4)
Co2 Co1 Co4 C14 -136.2(4)
Co6 Co1 Co4 C14 136.9(4)
Co7 Co1 Co4 C14 96.5(4)
C11 Co1 Co4 C2 -168.4(7)
C9 Co1 Co4 C2 -32.9(9)
C10 Co1 Co4 C2 95.6(6)
C1 Co1 Co4 C2 -3.8(6)
Co2 Co1 Co4 C2 62.5(6)
Co6 Co1 Co4 C2 -24.4(6)
Co7 Co1 Co4 C2 -64.8(6)
C11 Co1 Co4 C12 90.7(4)
C9 Co1 Co4 C12 -133.8(8)
C10 Co1 Co4 C12 -5.3(4)
C1 Co1 Co4 C12 -104.7(4)
Co2 Co1 Co4 C12 -38.4(3)
Co6 Co1 Co4 C12 -125.3(3)
Co7 Co1 Co4 C12 -165.7(3)
C11 Co1 Co4 C1 -164.6(4)
C9 Co1 Co4 C1 -29.1(8)
C10 Co1 Co4 C1 99.4(4)
Co2 Co1 Co4 C1 66.3(3)
Co6 Co1 Co4 C1 -20.6(3)
Co7 Co1 Co4 C1 -61.1(3)
C11 Co1 Co4 Co2 129.1(4)
C9 Co1 Co4 Co2 -95.4(7)
C10 Co1 Co4 Co2 33.1(3)
C1 Co1 Co4 Co2 -66.3(3)
Co6 Co1 Co4 Co2 -86.96(6)
Co7 Co1 Co4 Co2 -127.38(5)
C11 Co1 Co4 Co5 177.6(4)
C9 Co1 Co4 Co5 -46.9(7)
C10 Co1 Co4 Co5 81.5(3)
C1 Co1 Co4 Co5 -17.8(3)
Co2 Co1 Co4 Co5 48.48(5)
Co6 Co1 Co4 Co5 -38.48(6)
Co7 Co1 Co4 Co5 -78.90(5)
C11 Co1 Co4 Co7 -103.5(4)
C9 Co1 Co4 Co7 32.0(7)
C10 Co1 Co4 Co7 160.4(3)
C1 Co1 Co4 Co7 61.1(3)
Co2 Co1 Co4 Co7 127.38(5)
Co6 Co1 Co4 Co7 40.42(5)
C14 Co4 Co5 C17 68.7(9)
C2 Co4 Co5 C17 67.9(6)
C12 Co4 Co5 C17 -30.0(5)
C1 Co4 Co5 C17 -138.5(5)
Co2 Co4 Co5 C17 -75.6(4)
Co7 Co4 Co5 C17 -179.5(4)
Co1 Co4 Co5 C17 -121.2(4)
C14 Co4 Co5 C4 -67.4(8)
C2 Co4 Co5 C4 -68.2(5)
C12 Co4 Co5 C4 -166.0(4)
C1 Co4 Co5 C4 85.4(4)
Co2 Co4 Co5 C4 148.4(3)
Co7 Co4 Co5 C4 44.5(3)
Co1 Co4 Co5 C4 102.8(3)
C14 Co4 Co5 C2 0.8(8)
C12 Co4 Co5 C2 -97.9(4)
C1 Co4 Co5 C2 153.6(4)
Co2 Co4 Co5 C2 -143.4(4)
Co7 Co4 Co5 C2 112.6(4)
Co1 Co4 Co5 C2 171.0(4)
C14 Co4 Co5 C1 -152.8(8)
C2 Co4 Co5 C1 -153.6(4)
C12 Co4 Co5 C1 108.5(4)
Co2 Co4 Co5 C1 63.0(3)
Co7 Co4 Co5 C1 -41.0(2)
Co1 Co4 Co5 C1 17.4(3)
C14 Co4 Co5 Co8 -112.4(8)
C2 Co4 Co5 Co8 -113.2(4)
C12 Co4 Co5 Co8 148.9(3)
C1 Co4 Co5 Co8 40.4(2)
Co2 Co4 Co5 Co8 103.36(5)
Co7 Co4 Co5 Co8 -0.57(5)
Co1 Co4 Co5 Co8 57.76(6)
C14 Co4 Co5 Co3 -171.7(8)
C2 Co4 Co5 Co3 -172.5(4)
C12 Co4 Co5 Co3 89.6(3)
C1 Co4 Co5 Co3 -18.9(2)
Co2 Co4 Co5 Co3 44.03(5)
Co7 Co4 Co5 Co3 -59.90(5)
Co1 Co4 Co5 Co3 -1.57(6)
C14 Co4 Co5 Co2 144.2(8)
C2 Co4 Co5 Co2 143.4(4)
C12 Co4 Co5 Co2 45.6(3)
C1 Co4 Co5 Co2 -63.0(2)
Co7 Co4 Co5 Co2 -103.93(5)
Co1 Co4 Co5 Co2 -45.60(5)
C18 Co3 Co5 C17 -1.8(5)
C7 Co3 Co5 C17 131.0(11)
C13 Co3 Co5 C17 -100.4(5)
C1 Co3 Co5 C17 150.8(4)
Co8 Co3 Co5 C17 -139.9(4)
Co6 Co3 Co5 C17 171.7(4)
Co2 Co3 Co5 C17 87.6(4)
C18 Co3 Co5 C4 100.3(5)
C7 Co3 Co5 C4 -126.8(10)
C13 Co3 Co5 C4 1.7(4)
C1 Co3 Co5 C4 -107.0(4)
Co8 Co3 Co5 C4 -37.8(3)
Co6 Co3 Co5 C4 -86.2(3)
Co2 Co3 Co5 C4 -170.3(3)
C18 Co3 Co5 C2 -143.5(6)
C7 Co3 Co5 C2 -10.7(12)
C13 Co3 Co5 C2 117.8(6)
C1 Co3 Co5 C2 9.1(6)
Co8 Co3 Co5 C2 78.3(5)
Co6 Co3 Co5 C2 29.9(5)
Co2 Co3 Co5 C2 -54.1(5)
C18 Co3 Co5 C1 -152.7(5)
C7 Co3 Co5 C1 -19.8(11)
C13 Co3 Co5 C1 108.7(4)
Co8 Co3 Co5 C1 69.2(3)
Co6 Co3 Co5 C1 20.8(3)
Co2 Co3 Co5 C1 -63.3(3)
C18 Co3 Co5 Co4 -132.7(4)
C7 Co3 Co5 Co4 0.2(10)
C13 Co3 Co5 Co4 128.7(3)
C1 Co3 Co5 Co4 20.0(3)
Co8 Co3 Co5 Co4 89.19(6)
Co6 Co3 Co5 Co4 40.78(6)
Co2 Co3 Co5 Co4 -43.29(5)
C18 Co3 Co5 Co8 138.1(4)
C7 Co3 Co5 Co8 -89.0(10)
C13 Co3 Co5 Co8 39.5(3)
C1 Co3 Co5 Co8 -69.2(3)
Co6 Co3 Co5 Co8 -48.41(5)
Co2 Co3 Co5 Co8 -132.48(6)
C18 Co3 Co5 Co2 -89.4(4)
C7 Co3 Co5 Co2 43.5(10)
C13 Co3 Co5 Co2 172.0(3)
C1 Co3 Co5 Co2 63.3(3)
Co8 Co3 Co5 Co2 132.48(6)
Co6 Co3 Co5 Co2 84.07(5)
C8 Co2 Co5 C17 -13.7(5)
C10 Co2 Co5 C17 174.8(6)
C12 Co2 Co5 C17 79.7(5)
C1 Co2 Co5 C17 -167.3(4)
Co4 Co2 Co5 C17 126.0(4)
Co1 Co2 Co5 C17 174.6(4)
Co3 Co2 Co5 C17 -106.3(4)
C8 Co2 Co5 C4 114.7(7)
C10 Co2 Co5 C4 -56.8(8)
C12 Co2 Co5 C4 -151.9(7)
C1 Co2 Co5 C4 -38.9(7)
Co4 Co2 Co5 C4 -105.5(6)
Co1 Co2 Co5 C4 -56.9(6)
Co3 Co2 Co5 C4 22.1(6)
C8 Co2 Co5 C2 -112.7(4)
C10 Co2 Co5 C2 75.8(6)
C12 Co2 Co5 C2 -19.3(4)
C1 Co2 Co5 C2 93.7(4)
Co4 Co2 Co5 C2 27.1(3)
Co1 Co2 Co5 C2 75.7(3)
Co3 Co2 Co5 C2 154.7(3)
C8 Co2 Co5 C1 153.6(4)
C10 Co2 Co5 C1 -17.9(6)
C12 Co2 Co5 C1 -113.0(4)
Co4 Co2 Co5 C1 -66.6(3)
Co1 Co2 Co5 C1 -18.0(3)
Co3 Co2 Co5 C1 61.0(3)
C8 Co2 Co5 Co4 -139.8(3)
C10 Co2 Co5 Co4 48.7(5)
C12 Co2 Co5 Co4 -46.3(3)
C1 Co2 Co5 Co4 66.6(3)
Co1 Co2 Co5 Co4 48.59(5)
Co3 Co2 Co5 Co4 127.67(6)
C8 Co2 Co5 Co8 133.2(3)
C10 Co2 Co5 Co8 -38.3(5)
C12 Co2 Co5 Co8 -133.4(3)
C1 Co2 Co5 Co8 -20.4(3)
Co4 Co2 Co5 Co8 -87.03(6)
Co1 Co2 Co5 Co8 -38.44(6)
Co3 Co2 Co5 Co8 40.63(5)
C8 Co2 Co5 Co3 92.6(3)
C10 Co2 Co5 Co3 -78.9(5)
C12 Co2 Co5 Co3 -174.0(3)
C1 Co2 Co5 Co3 -61.0(3)
Co4 Co2 Co5 Co3 -127.67(6)
Co1 Co2 Co5 Co3 -79.07(5)
C11 Co1 Co6 C6 -54.9(10)
C9 Co1 Co6 C6 2.4(10)
C10 Co1 Co6 C6 82.4(9)
C1 Co1 Co6 C6 167.5(9)
Co2 Co1 Co6 C6 128.6(9)
Co7 Co1 Co6 C6 -132.2(9)
Co4 Co1 Co6 C6 -172.9(9)
C11 Co1 Co6 C16 36.8(6)
C9 Co1 Co6 C16 94.1(5)
C10 Co1 Co6 C16 174.2(4)
C1 Co1 Co6 C16 -100.7(4)
Co2 Co1 Co6 C16 -139.7(3)
Co7 Co1 Co6 C16 -40.5(3)
Co4 Co1 Co6 C16 -81.2(3)
C11 Co1 Co6 C9 -57.3(6)
C10 Co1 Co6 C9 80.1(5)
C1 Co1 Co6 C9 165.1(5)
Co2 Co1 Co6 C9 126.2(4)
Co7 Co1 Co6 C9 -134.6(4)
Co4 Co1 Co6 C9 -175.3(4)
C11 Co1 Co6 C1 137.6(5)
C9 Co1 Co6 C1 -165.1(5)
C10 Co1 Co6 C1 -85.1(4)
Co2 Co1 Co6 C1 -38.9(2)
Co7 Co1 Co6 C1 60.3(2)
Co4 Co1 Co6 C1 19.6(2)
C11 Co1 Co6 C7 -141.4(6)
C9 Co1 Co6 C7 -84.2(5)
C10 Co1 Co6 C7 -4.1(4)
C1 Co1 Co6 C7 81.0(4)
Co2 Co1 Co6 C7 42.0(3)
Co7 Co1 Co6 C7 141.3(3)
Co4 Co1 Co6 C7 100.6(3)
C11 Co1 Co6 Co7 77.3(5)
C9 Co1 Co6 Co7 134.6(4)
C10 Co1 Co6 Co7 -145.3(3)
C1 Co1 Co6 Co7 -60.3(2)
Co2 Co1 Co6 Co7 -99.20(5)
Co4 Co1 Co6 Co7 -40.69(5)
C11 Co1 Co6 Co3 177.2(5)
C9 Co1 Co6 Co3 -125.5(4)
C10 Co1 Co6 Co3 -45.4(3)
C1 Co1 Co6 Co3 39.7(2)
Co2 Co1 Co6 Co3 0.72(5)
Co7 Co1 Co6 Co3 99.93(5)
Co4 Co1 Co6 Co3 59.24(5)
C11 Co1 Co6 Co8 121.5(5)
C9 Co1 Co6 Co8 178.8(4)
C10 Co1 Co6 Co8 -101.1(3)
C1 Co1 Co6 Co8 -16.1(2)
Co2 Co1 Co6 Co8 -55.00(6)
Co7 Co1 Co6 Co8 44.20(5)
Co4 Co1 Co6 Co8 3.51(6)
C18 Co3 Co6 C6 -67.8(17)
C7 Co3 Co6 C6 -54.3(6)
C13 Co3 Co6 C6 48.4(5)
C1 Co3 Co6 C6 160.7(5)
Co8 Co3 Co6 C6 96.1(4)
Co2 Co3 Co6 C6 -159.0(4)
Co5 Co3 Co6 C6 141.0(4)
C18 Co3 Co6 C16 177.5(17)
C7 Co3 Co6 C16 -169.1(7)
C13 Co3 Co6 C16 -66.3(6)
C1 Co3 Co6 C16 46.0(6)
Co8 Co3 Co6 C16 -18.7(6)
Co2 Co3 Co6 C16 86.2(6)
Co5 Co3 Co6 C16 26.2(6)
C18 Co3 Co6 C9 49.5(17)
C7 Co3 Co6 C9 62.9(5)
C13 Co3 Co6 C9 165.7(4)
C1 Co3 Co6 C9 -82.0(4)
Co8 Co3 Co6 C9 -146.7(3)
Co2 Co3 Co6 C9 -41.8(3)
Co5 Co3 Co6 C9 -101.8(3)
C18 Co3 Co6 C1 131.5(17)
C7 Co3 Co6 C1 144.9(5)
C13 Co3 Co6 C1 -112.3(4)
Co8 Co3 Co6 C1 -64.7(2)
Co2 Co3 Co6 C1 40.2(2)
Co5 Co3 Co6 C1 -19.7(2)
C18 Co3 Co6 C7 -13.4(17)
C13 Co3 Co6 C7 102.8(5)
C1 Co3 Co6 C7 -144.9(5)
Co8 Co3 Co6 C7 150.4(4)
Co2 Co3 Co6 C7 -104.7(4)
Co5 Co3 Co6 C7 -164.7(4)
C18 Co3 Co6 Co1 90.6(16)
C7 Co3 Co6 Co1 104.0(4)
C13 Co3 Co6 Co1 -153.2(3)
C1 Co3 Co6 Co1 -40.9(2)
Co8 Co3 Co6 Co1 -105.59(5)
Co2 Co3 Co6 Co1 -0.70(5)
Co5 Co3 Co6 Co1 -60.67(5)
C18 Co3 Co6 Co7 152.2(16)
C7 Co3 Co6 Co7 165.7(4)
C13 Co3 Co6 Co7 -91.6(3)
C1 Co3 Co6 Co7 20.7(2)
Co8 Co3 Co6 Co7 -43.96(5)
Co2 Co3 Co6 Co7 60.93(5)
Co5 Co3 Co6 Co7 0.96(6)
C18 Co3 Co6 Co8 -163.8(16)
C7 Co3 Co6 Co8 -150.4(4)
C13 Co3 Co6 Co8 -47.6(3)
C1 Co3 Co6 Co8 64.7(2)
Co2 Co3 Co6 Co8 104.89(5)
Co5 Co3 Co6 Co8 44.92(5)
C6 Co6 Co7 C3 -52.0(7)
C16 Co6 Co7 C3 -86.7(6)
C9 Co6 Co7 C3 -173.1(5)
C1 Co6 Co7 C3 92.2(5)
C7 Co6 Co7 C3 86.2(6)
Co1 Co6 Co7 C3 154.6(4)
Co3 Co6 Co7 C3 71.6(4)
Co8 Co6 Co7 C3 28.2(4)
C6 Co6 Co7 C15 94.3(7)
C16 Co6 Co7 C15 59.6(7)
C9 Co6 Co7 C15 -26.8(6)
C1 Co6 Co7 C15 -121.4(6)
C7 Co6 Co7 C15 -127.5(7)
Co1 Co6 Co7 C15 -59.0(5)
Co3 Co6 Co7 C15 -142.0(5)
Co8 Co6 Co7 C15 174.6(5)
C6 Co6 Co7 C16 34.7(7)
C9 Co6 Co7 C16 -86.4(6)
C1 Co6 Co7 C16 179.0(5)
C7 Co6 Co7 C16 172.9(6)
Co1 Co6 Co7 C16 -118.7(5)
Co3 Co6 Co7 C16 158.4(5)
Co8 Co6 Co7 C16 114.9(5)
C6 Co6 Co7 C1 -144.3(6)
C16 Co6 Co7 C1 -179.0(5)
C9 Co6 Co7 C1 94.6(4)
C7 Co6 Co7 C1 -6.1(5)
Co1 Co6 Co7 C1 62.4(2)
Co3 Co6 Co7 C1 -20.6(2)
Co8 Co6 Co7 C1 -64.0(2)
C6 Co6 Co7 Co8 -80.2(5)
C16 Co6 Co7 Co8 -114.9(5)
C9 Co6 Co7 Co8 158.6(3)
C1 Co6 Co7 Co8 64.0(2)
C7 Co6 Co7 Co8 57.9(4)
Co1 Co6 Co7 Co8 126.39(5)
Co3 Co6 Co7 Co8 43.44(5)
C6 Co6 Co7 Co4 -165.2(5)
C16 Co6 Co7 Co4 160.1(5)
C9 Co6 Co7 Co4 73.7(3)
C1 Co6 Co7 Co4 -20.9(2)
C7 Co6 Co7 Co4 -27.0(4)
Co1 Co6 Co7 Co4 41.44(5)
Co3 Co6 Co7 Co4 -41.51(6)
Co8 Co6 Co7 Co4 -84.95(5)
C6 Co6 Co7 Co1 153.4(5)
C16 Co6 Co7 Co1 118.7(5)
C9 Co6 Co7 Co1 32.3(3)
C1 Co6 Co7 Co1 -62.4(2)
C7 Co6 Co7 Co1 -68.4(4)
Co3 Co6 Co7 Co1 -82.96(5)
Co8 Co6 Co7 Co1 -126.39(5)
C14 Co4 Co7 C3 92.8(5)
C2 Co4 Co7 C3 -14.2(5)
C12 Co4 Co7 C3 -138.3(6)
C1 Co4 Co7 C3 -104.2(4)
Co2 Co4 Co7 C3 -123.1(4)
Co5 Co4 Co7 C3 -61.3(4)
Co1 Co4 Co7 C3 -166.6(4)
C14 Co4 Co7 C15 -11.5(5)
C2 Co4 Co7 C15 -118.6(5)
C12 Co4 Co7 C15 117.3(7)
C1 Co4 Co7 C15 151.5(5)
Co2 Co4 Co7 C15 132.6(4)
Co5 Co4 Co7 C15 -165.6(4)
Co1 Co4 Co7 C15 89.1(4)
C14 Co4 Co7 C16 -112.6(8)
C2 Co4 Co7 C16 140.4(7)
C12 Co4 Co7 C16 16.2(9)
C1 Co4 Co7 C16 50.4(7)
Co2 Co4 Co7 C16 31.5(7)
Co5 Co4 Co7 C16 93.3(7)
Co1 Co4 Co7 C16 -12.0(7)
C14 Co4 Co7 C1 -163.0(4)
C2 Co4 Co7 C1 90.0(4)
C12 Co4 Co7 C1 -34.1(6)
Co2 Co4 Co7 C1 -18.9(3)
Co5 Co4 Co7 C1 42.9(3)
Co1 Co4 Co7 C1 -62.4(3)
C14 Co4 Co7 Co6 -141.1(3)
C2 Co4 Co7 Co6 111.9(3)
C12 Co4 Co7 Co6 -12.2(5)
C1 Co4 Co7 Co6 21.9(3)
Co2 Co4 Co7 Co6 3.01(6)
Co5 Co4 Co7 Co6 64.79(6)
Co1 Co4 Co7 Co6 -40.50(5)
C14 Co4 Co7 Co8 154.7(3)
C2 Co4 Co7 Co8 47.6(3)
C12 Co4 Co7 Co8 -76.5(5)
C1 Co4 Co7 Co8 -42.3(3)
Co2 Co4 Co7 Co8 -61.22(5)
Co5 Co4 Co7 Co8 0.56(5)
Co1 Co4 Co7 Co8 -104.73(5)
C14 Co4 Co7 Co1 -100.6(3)
C2 Co4 Co7 Co1 152.4(3)
C12 Co4 Co7 Co1 28.3(5)
C1 Co4 Co7 Co1 62.4(3)
Co2 Co4 Co7 Co1 43.50(5)
Co5 Co4 Co7 Co1 105.29(5)
C11 Co1 Co7 C3 127.1(11)
C9 Co1 Co7 C3 -128.7(10)
C10 Co1 Co7 C3 -3.3(11)
C1 Co1 Co7 C3 -25.7(10)
Co2 Co1 Co7 C3 -5.6(10)
Co6 Co1 Co7 C3 -94.8(10)
Co4 Co1 Co7 C3 37.8(10)
C11 Co1 Co7 C15 -0.3(6)
C9 Co1 Co7 C15 103.8(5)
C10 Co1 Co7 C15 -130.7(6)
C1 Co1 Co7 C15 -153.1(5)
Co2 Co1 Co7 C15 -133.0(4)
Co6 Co1 Co7 C15 137.8(4)
Co4 Co1 Co7 C15 -89.6(4)
C11 Co1 Co7 C16 -97.1(5)
C9 Co1 Co7 C16 7.1(5)
C10 Co1 Co7 C16 132.5(6)
C1 Co1 Co7 C16 110.1(4)
Co2 Co1 Co7 C16 130.2(4)
Co6 Co1 Co7 C16 41.0(4)
Co4 Co1 Co7 C16 173.6(4)
C11 Co1 Co7 C1 152.8(5)
C9 Co1 Co7 C1 -103.1(4)
C10 Co1 Co7 C1 22.4(6)
Co2 Co1 Co7 C1 20.1(3)
Co6 Co1 Co7 C1 -69.1(3)
Co4 Co1 Co7 C1 63.5(3)
C11 Co1 Co7 Co6 -138.0(4)
C9 Co1 Co7 Co6 -33.9(3)
C10 Co1 Co7 Co6 91.5(5)
C1 Co1 Co7 Co6 69.1(3)
Co2 Co1 Co7 Co6 89.24(6)
Co4 Co1 Co7 Co6 132.66(6)
C11 Co1 Co7 Co8 173.5(4)
C9 Co1 Co7 Co8 -82.4(3)
C10 Co1 Co7 Co8 43.1(5)
C1 Co1 Co7 Co8 20.7(3)
Co2 Co1 Co7 Co8 40.77(6)
Co6 Co1 Co7 Co8 -48.47(5)
Co4 Co1 Co7 Co8 84.19(5)
C11 Co1 Co7 Co4 89.3(4)
C9 Co1 Co7 Co4 -166.6(3)
C10 Co1 Co7 Co4 -41.1(5)
C1 Co1 Co7 Co4 -63.5(3)
Co2 Co1 Co7 Co4 -43.42(5)
Co6 Co1 Co7 Co4 -132.66(6)
C17 Co5 Co8 C5 -51.3(9)
C4 Co5 Co8 C5 -1.8(7)
C2 Co5 Co8 C5 82.5(7)
C1 Co5 Co8 C5 169.4(7)
Co4 Co5 Co8 C5 130.1(6)
Co3 Co5 Co8 C5 -130.3(6)
Co2 Co5 Co8 C5 -171.3(6)
C17 Co5 Co8 C13 41.6(7)
C4 Co5 Co8 C13 91.1(5)
C2 Co5 Co8 C13 175.4(4)
C1 Co5 Co8 C13 -97.7(4)
Co4 Co5 Co8 C13 -137.0(3)
Co3 Co5 Co8 C13 -37.5(3)
Co2 Co5 Co8 C13 -78.4(3)
C17 Co5 Co8 C4 -49.6(7)
C2 Co5 Co8 C4 84.3(4)
C1 Co5 Co8 C4 171.2(4)
Co4 Co5 Co8 C4 131.9(3)
Co3 Co5 Co8 C4 -128.6(3)
Co2 Co5 Co8 C4 -169.5(3)
C17 Co5 Co8 C1 139.3(6)
C4 Co5 Co8 C1 -171.2(4)
C2 Co5 Co8 C1 -86.9(4)
Co4 Co5 Co8 C1 -39.3(2)
Co3 Co5 Co8 C1 60.3(2)
Co2 Co5 Co8 C1 19.3(2)
C17 Co5 Co8 C3 -140.7(6)
C4 Co5 Co8 C3 -91.2(4)
C2 Co5 Co8 C3 -6.9(4)
C1 Co5 Co8 C3 80.0(4)
Co4 Co5 Co8 C3 40.7(3)
Co3 Co5 Co8 C3 140.3(3)
Co2 Co5 Co8 C3 99.3(3)
C17 Co5 Co8 Co3 79.0(6)
C4 Co5 Co8 Co3 128.6(3)
C2 Co5 Co8 Co3 -147.1(3)
C1 Co5 Co8 Co3 -60.3(2)
Co4 Co5 Co8 Co3 -99.53(5)
Co2 Co5 Co8 Co3 -40.97(5)
C17 Co5 Co8 Co7 179.1(6)
C4 Co5 Co8 Co7 -131.3(3)
C2 Co5 Co8 Co7 -47.0(3)
C1 Co5 Co8 Co7 39.8(2)
Co4 Co5 Co8 Co7 0.58(5)
Co3 Co5 Co8 Co7 100.11(5)
Co2 Co5 Co8 Co7 59.14(6)
C17 Co5 Co8 Co6 123.3(6)
C4 Co5 Co8 Co6 172.9(3)
C2 Co5 Co8 Co6 -102.8(3)
C1 Co5 Co8 Co6 -15.9(2)
Co4 Co5 Co8 Co6 -55.21(6)
Co3 Co5 Co8 Co6 44.32(5)
Co2 Co5 Co8 Co6 3.35(6)
C18 Co3 Co8 C5 83.7(7)
C7 Co3 Co8 C5 -61.8(6)
C13 Co3 Co8 C5 16.9(6)
C1 Co3 Co8 C5 -155.6(5)
Co6 Co3 Co8 C5 -91.5(5)
Co2 Co3 Co8 C5 -176.5(5)
Co5 Co3 Co8 C5 142.1(5)
C18 Co3 Co8 C13 66.8(7)
C7 Co3 Co8 C13 -78.7(6)
C1 Co3 Co8 C13 -172.5(5)
Co6 Co3 Co8 C13 -108.4(4)
Co2 Co3 Co8 C13 166.7(4)
Co5 Co3 Co8 C13 125.2(4)
C18 Co3 Co8 C4 -22.3(6)
C7 Co3 Co8 C4 -167.8(5)
C13 Co3 Co8 C4 -89.1(5)
C1 Co3 Co8 C4 98.4(3)
Co6 Co3 Co8 C4 162.5(2)
Co2 Co3 Co8 C4 77.5(2)
Co5 Co3 Co8 C4 36.1(2)
C18 Co3 Co8 C1 -120.7(6)
C7 Co3 Co8 C1 93.8(5)
C13 Co3 Co8 C1 172.5(5)
Co6 Co3 Co8 C1 64.1(3)
Co2 Co3 Co8 C1 -20.8(3)
Co5 Co3 Co8 C1 -62.3(3)
C18 Co3 Co8 C3 -125.5(6)
C7 Co3 Co8 C3 88.9(6)
C13 Co3 Co8 C3 167.7(6)
C1 Co3 Co8 C3 -4.8(4)
Co6 Co3 Co8 C3 59.3(4)
Co2 Co3 Co8 C3 -25.7(4)
Co5 Co3 Co8 C3 -67.1(4)
C18 Co3 Co8 Co5 -58.4(5)
C7 Co3 Co8 Co5 156.0(4)
C13 Co3 Co8 Co5 -125.2(4)
C1 Co3 Co8 Co5 62.3(3)
Co6 Co3 Co8 Co5 126.39(5)
Co2 Co3 Co8 Co5 41.43(5)
C18 Co3 Co8 Co7 -141.3(5)
C7 Co3 Co8 Co7 73.2(4)
C13 Co3 Co8 Co7 151.9(4)
C1 Co3 Co8 Co7 -20.6(3)
Co6 Co3 Co8 Co7 43.52(5)
Co2 Co3 Co8 Co7 -41.44(6)
Co5 Co3 Co8 Co7 -82.87(5)
C18 Co3 Co8 Co6 175.2(5)
C7 Co3 Co8 Co6 29.7(4)
C13 Co3 Co8 Co6 108.4(4)
C1 Co3 Co8 Co6 -64.1(3)
Co2 Co3 Co8 Co6 -84.96(5)
Co5 Co3 Co8 Co6 -126.39(5)
C3 Co7 Co8 C5 -49.7(5)
C15 Co7 Co8 C5 -59.0(18)
C16 Co7 Co8 C5 60.2(5)
C1 Co7 Co8 C5 167.6(4)
Co6 Co7 Co8 C5 102.9(4)
Co4 Co7 Co8 C5 -151.9(4)
Co1 Co7 Co8 C5 148.0(4)
C3 Co7 Co8 C13 -165.3(6)
C15 Co7 Co8 C13 -174.7(18)
C16 Co7 Co8 C13 -55.4(6)
C1 Co7 Co8 C13 52.0(5)
Co6 Co7 Co8 C13 -12.8(5)
Co4 Co7 Co8 C13 92.5(5)
Co1 Co7 Co8 C13 32.3(5)
C3 Co7 Co8 C4 62.2(5)
C15 Co7 Co8 C4 52.9(18)
C16 Co7 Co8 C4 172.2(5)
C1 Co7 Co8 C4 -80.5(4)
Co6 Co7 Co8 C4 -145.2(3)
Co4 Co7 Co8 C4 -40.0(3)
Co1 Co7 Co8 C4 -100.1(3)
C3 Co7 Co8 C1 142.7(5)
C15 Co7 Co8 C1 133.4(18)
C16 Co7 Co8 C1 -107.4(5)
Co6 Co7 Co8 C1 -64.8(3)
Co4 Co7 Co8 C1 40.5(2)
Co1 Co7 Co8 C1 -19.7(3)
C15 Co7 Co8 C3 -9.3(18)
C16 Co7 Co8 C3 110.0(5)
C1 Co7 Co8 C3 -142.7(5)
Co6 Co7 Co8 C3 152.6(4)
Co4 Co7 Co8 C3 -102.2(4)
Co1 Co7 Co8 C3 -162.3(4)
C3 Co7 Co8 Co5 101.6(4)
C15 Co7 Co8 Co5 92.3(17)
C16 Co7 Co8 Co5 -148.4(4)
C1 Co7 Co8 Co5 -41.0(3)
Co6 Co7 Co8 Co5 -105.79(5)
Co4 Co7 Co8 Co5 -0.56(5)
Co1 Co7 Co8 Co5 -60.70(6)
C3 Co7 Co8 Co3 163.4(4)
C15 Co7 Co8 Co3 154.1(17)
C16 Co7 Co8 Co3 -86.7(4)
C1 Co7 Co8 Co3 20.7(3)
Co6 Co7 Co8 Co3 -44.06(5)
Co4 Co7 Co8 Co3 61.18(5)
Co1 Co7 Co8 Co3 1.03(6)
C3 Co7 Co8 Co6 -152.6(4)
C15 Co7 Co8 Co6 -161.9(17)
C16 Co7 Co8 Co6 -42.6(4)
C1 Co7 Co8 Co6 64.8(3)
Co4 Co7 Co8 Co6 105.23(5)
Co1 Co7 Co8 Co6 45.09(5)
C6 Co6 Co8 C5 27.4(6)
C16 Co6 Co8 C5 -62.0(5)
C9 Co6 Co8 C5 -149.2(7)
C1 Co6 Co8 C5 -167.2(5)
C7 Co6 Co8 C5 110.3(5)
Co1 Co6 Co8 C5 -151.0(4)
Co7 Co6 Co8 C5 -104.3(4)
Co3 Co6 Co8 C5 129.9(4)
C6 Co6 Co8 C13 -57.0(5)
C16 Co6 Co8 C13 -146.3(5)
C9 Co6 Co8 C13 126.4(7)
C1 Co6 Co8 C13 108.4(4)
C7 Co6 Co8 C13 25.9(4)
Co1 Co6 Co8 C13 124.6(3)
Co7 Co6 Co8 C13 171.3(3)
Co3 Co6 Co8 C13 45.5(3)
C6 Co6 Co8 C4 -138.7(6)
C16 Co6 Co8 C4 131.9(6)
C9 Co6 Co8 C4 44.7(8)
C1 Co6 Co8 C4 26.6(6)
C7 Co6 Co8 C4 -55.8(6)
Co1 Co6 Co8 C4 42.9(5)
Co7 Co6 Co8 C4 89.6(5)
Co3 Co6 Co8 C4 -36.2(5)
C6 Co6 Co8 C1 -165.4(5)
C16 Co6 Co8 C1 105.3(4)
C9 Co6 Co8 C1 18.0(6)
C7 Co6 Co8 C1 -82.5(4)
Co1 Co6 Co8 C1 16.2(3)
Co7 Co6 Co8 C1 62.9(3)
Co3 Co6 Co8 C1 -62.9(3)
C6 Co6 Co8 C3 114.1(5)
C16 Co6 Co8 C3 24.7(4)
C9 Co6 Co8 C3 -62.6(6)
C1 Co6 Co8 C3 -80.6(4)
C7 Co6 Co8 C3 -163.0(4)
Co1 Co6 Co8 C3 -64.3(3)
Co7 Co6 Co8 C3 -17.6(3)
Co3 Co6 Co8 C3 -143.4(3)
C6 Co6 Co8 Co5 -149.3(4)
C16 Co6 Co8 Co5 121.3(3)
C9 Co6 Co8 Co5 34.1(6)
C1 Co6 Co8 Co5 16.1(3)
C7 Co6 Co8 Co5 -66.4(3)
Co1 Co6 Co8 Co5 32.33(6)
Co7 Co6 Co8 Co5 79.01(6)
Co3 Co6 Co8 Co5 -46.80(5)
C6 Co6 Co8 Co3 -102.5(4)
C16 Co6 Co8 Co3 168.1(3)
C9 Co6 Co8 Co3 80.9(6)
C1 Co6 Co8 Co3 62.9(3)
C7 Co6 Co8 Co3 -19.6(3)
Co1 Co6 Co8 Co3 79.13(5)
Co7 Co6 Co8 Co3 125.81(6)
C6 Co6 Co8 Co7 131.7(4)
C16 Co6 Co8 Co7 42.3(3)
C9 Co6 Co8 Co7 -44.9(6)
C1 Co6 Co8 Co7 -62.9(3)
C7 Co6 Co8 Co7 -145.4(3)
Co1 Co6 Co8 Co7 -46.69(5)
Co3 Co6 Co8 Co7 -125.81(6)
C18 Co3 C1 Co7 153.7(7)
C7 Co3 C1 Co7 -72.4(7)
C13 Co3 C1 Co7 34.3(7)
Co8 Co3 C1 Co7 40.4(4)
Co6 Co3 C1 Co7 -40.3(4)
Co2 Co3 C1 Co7 -165.5(7)
Co5 Co3 C1 Co7 114.9(6)
C18 Co3 C1 Co5 38.7(6)
C7 Co3 C1 Co5 172.7(4)
C13 Co3 C1 Co5 -80.6(4)
Co8 Co3 C1 Co5 -74.52(18)
Co6 Co3 C1 Co5 -155.2(3)
Co2 Co3 C1 Co5 79.6(2)
C18 Co3 C1 Co1 -105.3(6)
C7 Co3 C1 Co1 28.6(5)
C13 Co3 C1 Co1 135.3(4)
Co8 Co3 C1 Co1 141.4(4)
Co6 Co3 C1 Co1 60.7(3)
Co2 Co3 C1 Co1 -64.5(3)
Co5 Co3 C1 Co1 -144.1(5)
C18 Co3 C1 Co2 -40.8(6)
C7 Co3 C1 Co2 93.1(4)
C13 Co3 C1 Co2 -160.2(4)
Co8 Co3 C1 Co2 -154.1(3)
Co6 Co3 C1 Co2 125.2(3)
Co5 Co3 C1 Co2 -79.6(2)
C18 Co3 C1 Co4 -2.3(9)
C7 Co3 C1 Co4 131.6(6)
C13 Co3 C1 Co4 -121.7(7)
Co8 Co3 C1 Co4 -115.6(6)
Co6 Co3 C1 Co4 163.7(7)
Co2 Co3 C1 Co4 38.5(5)
Co5 Co3 C1 Co4 -41.1(5)
C18 Co3 C1 Co8 113.3(6)
C7 Co3 C1 Co8 -112.8(4)
C13 Co3 C1 Co8 -6.1(4)
Co6 Co3 C1 Co8 -80.68(19)
Co2 Co3 C1 Co8 154.1(3)
Co5 Co3 C1 Co8 74.52(18)
C18 Co3 C1 Co6 -166.1(5)
C7 Co3 C1 Co6 -32.1(4)
C13 Co3 C1 Co6 74.6(4)
Co8 Co3 C1 Co6 80.68(19)
Co2 Co3 C1 Co6 -125.2(3)
Co5 Co3 C1 Co6 155.2(3)
C3 Co7 C1 Co3 -74.6(7)
C15 Co7 C1 Co3 153.6(7)
C16 Co7 C1 Co3 39.7(7)
Co6 Co7 C1 Co3 40.5(4)
Co8 Co7 C1 Co3 -40.2(4)
Co4 Co7 C1 Co3 -165.4(7)
Co1 Co7 C1 Co3 115.2(6)
C3 Co7 C1 Co5 26.3(5)
C15 Co7 C1 Co5 -105.5(6)
C16 Co7 C1 Co5 140.6(5)
Co6 Co7 C1 Co5 141.4(4)
Co8 Co7 C1 Co5 60.7(3)
Co4 Co7 C1 Co5 -64.5(3)
Co1 Co7 C1 Co5 -143.9(5)
C3 Co7 C1 Co1 170.3(4)
C15 Co7 C1 Co1 38.4(7)
C16 Co7 C1 Co1 -75.5(4)
Co6 Co7 C1 Co1 -74.68(19)
Co8 Co7 C1 Co1 -155.4(3)
Co4 Co7 C1 Co1 79.5(2)
C3 Co7 C1 Co2 129.1(7)
C15 Co7 C1 Co2 -2.8(10)
C16 Co7 C1 Co2 -116.7(7)
Co6 Co7 C1 Co2 -115.9(7)
Co8 Co7 C1 Co2 163.4(7)
Co4 Co7 C1 Co2 38.3(5)
Co1 Co7 C1 Co2 -41.2(5)
C3 Co7 C1 Co4 90.8(4)
C15 Co7 C1 Co4 -41.1(6)
C16 Co7 C1 Co4 -155.0(4)
Co6 Co7 C1 Co4 -154.2(3)
Co8 Co7 C1 Co4 125.1(3)
Co1 Co7 C1 Co4 -79.5(2)
C3 Co7 C1 Co8 -34.4(4)
C15 Co7 C1 Co8 -166.2(6)
C16 Co7 C1 Co8 79.9(4)
Co6 Co7 C1 Co8 80.71(18)
Co4 Co7 C1 Co8 -125.1(3)
Co1 Co7 C1 Co8 155.4(3)
C3 Co7 C1 Co6 -115.1(4)
C15 Co7 C1 Co6 113.1(6)
C16 Co7 C1 Co6 -0.8(4)
Co8 Co7 C1 Co6 -80.71(18)
Co4 Co7 C1 Co6 154.2(3)
Co1 Co7 C1 Co6 74.68(19)
C17 Co5 C1 Co3 -56.8(7)
C4 Co5 C1 Co3 83.2(3)
C2 Co5 C1 Co3 -175.2(3)
Co4 Co5 C1 Co3 -155.4(3)
Co8 Co5 C1 Co3 76.00(19)
Co2 Co5 C1 Co3 -79.8(2)
C17 Co5 C1 Co7 165.4(6)
C4 Co5 C1 Co7 -54.6(4)
C2 Co5 C1 Co7 47.0(4)
Co4 Co5 C1 Co7 66.8(3)
Co8 Co5 C1 Co7 -61.8(3)
Co3 Co5 C1 Co7 -137.8(4)
Co2 Co5 C1 Co7 142.4(4)
C17 Co5 C1 Co1 60.6(10)
C4 Co5 C1 Co1 -159.5(6)
C2 Co5 C1 Co1 -57.9(7)
Co4 Co5 C1 Co1 -38.1(5)
Co8 Co5 C1 Co1 -166.7(8)
Co3 Co5 C1 Co1 117.3(7)
Co2 Co5 C1 Co1 37.5(5)
C17 Co5 C1 Co2 23.1(8)
C4 Co5 C1 Co2 163.0(3)
C2 Co5 C1 Co2 -95.4(3)
Co4 Co5 C1 Co2 -75.60(19)
Co8 Co5 C1 Co2 155.8(3)
Co3 Co5 C1 Co2 79.8(2)
C17 Co5 C1 Co4 98.7(7)
C4 Co5 C1 Co4 -121.4(3)
C2 Co5 C1 Co4 -19.8(3)
Co8 Co5 C1 Co4 -128.6(3)
Co3 Co5 C1 Co4 155.4(3)
Co2 Co5 C1 Co4 75.60(19)
C17 Co5 C1 Co8 -132.8(7)
C4 Co5 C1 Co8 7.2(3)
C2 Co5 C1 Co8 108.8(3)
Co4 Co5 C1 Co8 128.6(3)
Co3 Co5 C1 Co8 -76.00(19)
Co2 Co5 C1 Co8 -155.8(3)
C17 Co5 C1 Co6 -99.0(9)
C4 Co5 C1 Co6 41.0(7)
C2 Co5 C1 Co6 142.6(6)
Co4 Co5 C1 Co6 162.4(7)
Co8 Co5 C1 Co6 33.8(5)
Co3 Co5 C1 Co6 -42.2(5)
Co2 Co5 C1 Co6 -122.0(7)
C11 Co1 C1 Co3 170.6(7)
C9 Co1 C1 Co3 -49.9(5)
C10 Co1 C1 Co3 53.5(4)
Co2 Co1 C1 Co3 67.1(3)
Co6 Co1 C1 Co3 -61.8(3)
Co7 Co1 C1 Co3 -137.8(5)
Co4 Co1 C1 Co3 142.7(5)
C11 Co1 C1 Co7 -51.6(8)
C9 Co1 C1 Co7 87.9(4)
C10 Co1 C1 Co7 -168.7(3)
Co2 Co1 C1 Co7 -155.1(3)
Co6 Co1 C1 Co7 76.0(2)
Co4 Co1 C1 Co7 -79.5(2)
C11 Co1 C1 Co5 65.2(10)
C9 Co1 C1 Co5 -155.4(7)
C10 Co1 C1 Co5 -51.9(7)
Co2 Co1 C1 Co5 -38.4(5)
Co6 Co1 C1 Co5 -167.3(8)
Co7 Co1 C1 Co5 116.7(7)
Co4 Co1 C1 Co5 37.3(5)
C11 Co1 C1 Co2 103.6(7)
C9 Co1 C1 Co2 -117.0(4)
C10 Co1 C1 Co2 -13.5(3)
Co6 Co1 C1 Co2 -128.9(3)
Co7 Co1 C1 Co2 155.1(3)
Co4 Co1 C1 Co2 75.65(19)
C11 Co1 C1 Co4 27.9(8)
C9 Co1 C1 Co4 167.4(3)
C10 Co1 C1 Co4 -89.2(3)
Co2 Co1 C1 Co4 -75.65(19)
Co6 Co1 C1 Co4 155.5(3)
Co7 Co1 C1 Co4 79.5(2)
C11 Co1 C1 Co8 -93.4(9)
C9 Co1 C1 Co8 46.1(7)
C10 Co1 C1 Co8 149.5(6)
Co2 Co1 C1 Co8 163.0(7)
Co6 Co1 C1 Co8 34.2(5)
Co7 Co1 C1 Co8 -41.8(5)
Co4 Co1 C1 Co8 -121.3(7)
C11 Co1 C1 Co6 -127.5(7)
C9 Co1 C1 Co6 11.9(4)
C10 Co1 C1 Co6 115.4(3)
Co2 Co1 C1 Co6 128.9(3)
Co7 Co1 C1 Co6 -76.0(2)
Co4 Co1 C1 Co6 -155.5(3)
C8 Co2 C1 Co3 27.4(8)
C10 Co2 C1 Co3 -108.1(3)
C12 Co2 C1 Co3 150.7(3)
Co4 Co2 C1 Co3 156.7(3)
Co1 Co2 C1 Co3 -121.7(3)
Co5 Co2 C1 Co3 80.6(2)
C8 Co2 C1 Co7 -168.5(7)
C10 Co2 C1 Co7 55.9(7)
C12 Co2 C1 Co7 -45.2(7)
Co4 Co2 C1 Co7 -39.2(5)
Co1 Co2 C1 Co7 42.3(5)
Co3 Co2 C1 Co7 164.1(7)
Co5 Co2 C1 Co7 -115.4(7)
C8 Co2 C1 Co5 -53.1(8)
C10 Co2 C1 Co5 171.3(3)
C12 Co2 C1 Co5 70.1(3)
Co4 Co2 C1 Co5 76.15(19)
Co1 Co2 C1 Co5 157.7(3)
Co3 Co2 C1 Co5 -80.6(2)
C8 Co2 C1 Co1 149.1(7)
C10 Co2 C1 Co1 13.6(3)
C12 Co2 C1 Co1 -87.6(3)
Co4 Co2 C1 Co1 -81.6(2)
Co3 Co2 C1 Co1 121.7(3)
Co5 Co2 C1 Co1 -157.7(3)
C8 Co2 C1 Co4 -129.3(7)
C10 Co2 C1 Co4 95.2(3)
C12 Co2 C1 Co4 -6.0(3)
Co1 Co2 C1 Co4 81.6(2)
Co3 Co2 C1 Co4 -156.7(3)
Co5 Co2 C1 Co4 -76.15(19)
C8 Co2 C1 Co8 -14.6(11)
C10 Co2 C1 Co8 -150.1(6)
C12 Co2 C1 Co8 108.7(6)
Co4 Co2 C1 Co8 114.7(6)
Co1 Co2 C1 Co8 -163.7(7)
Co3 Co2 C1 Co8 -42.0(5)
Co5 Co2 C1 Co8 38.6(4)
C8 Co2 C1 Co6 91.3(8)
C10 Co2 C1 Co6 -44.3(4)
C12 Co2 C1 Co6 -145.4(4)
Co4 Co2 C1 Co6 -139.4(4)
Co1 Co2 C1 Co6 -57.8(3)
Co3 Co2 C1 Co6 63.9(3)
Co5 Co2 C1 Co6 144.4(5)
C14 Co4 C1 Co3 -162.1(7)
C2 Co4 C1 Co3 62.4(7)
C12 Co4 C1 Co3 -33.6(7)
Co2 Co4 C1 Co3 -39.6(5)
Co5 Co4 C1 Co3 42.2(5)
Co7 Co4 C1 Co3 163.8(7)
Co1 Co4 C1 Co3 -115.7(7)
C14 Co4 C1 Co7 34.1(8)
C2 Co4 C1 Co7 -101.4(3)
C12 Co4 C1 Co7 162.6(3)
Co2 Co4 C1 Co7 156.7(3)
Co5 Co4 C1 Co7 -121.6(3)
Co1 Co4 C1 Co7 80.5(2)
C14 Co4 C1 Co5 155.7(7)
C2 Co4 C1 Co5 20.2(3)
C12 Co4 C1 Co5 -75.8(3)
Co2 Co4 C1 Co5 -81.7(2)
Co7 Co4 C1 Co5 121.6(3)
Co1 Co4 C1 Co5 -157.9(3)
C14 Co4 C1 Co1 -46.4(8)
C2 Co4 C1 Co1 178.1(3)
C12 Co4 C1 Co1 82.1(3)
Co2 Co4 C1 Co1 76.13(19)
Co5 Co4 C1 Co1 157.9(3)
Co7 Co4 C1 Co1 -80.5(2)
C14 Co4 C1 Co2 -122.6(7)
C2 Co4 C1 Co2 102.0(3)
C12 Co4 C1 Co2 5.9(3)
Co5 Co4 C1 Co2 81.7(2)
Co7 Co4 C1 Co2 -156.7(3)
Co1 Co4 C1 Co2 -76.13(19)
C14 Co4 C1 Co8 97.8(8)
C2 Co4 C1 Co8 -37.7(5)
C12 Co4 C1 Co8 -133.7(4)
Co2 Co4 C1 Co8 -139.7(5)
Co5 Co4 C1 Co8 -57.9(3)
Co7 Co4 C1 Co8 63.7(3)
Co1 Co4 C1 Co8 144.2(5)
C14 Co4 C1 Co6 -7.5(11)
C2 Co4 C1 Co6 -143.0(6)
C12 Co4 C1 Co6 121.0(6)
Co2 Co4 C1 Co6 115.1(6)
Co5 Co4 C1 Co6 -163.2(7)
Co7 Co4 C1 Co6 -41.6(4)
Co1 Co4 C1 Co6 38.9(4)
C5 Co8 C1 Co3 116.0(12)
C13 Co8 C1 Co3 5.6(4)
C4 Co8 C1 Co3 -89.6(3)
C3 Co8 C1 Co3 176.6(3)
Co5 Co8 C1 Co3 -82.8(2)
Co7 Co8 C1 Co3 153.2(3)
Co6 Co8 C1 Co3 77.1(2)
C5 Co8 C1 Co7 -37.2(13)
C13 Co8 C1 Co7 -147.5(4)
C4 Co8 C1 Co7 117.3(3)
C3 Co8 C1 Co7 23.5(3)
Co5 Co8 C1 Co7 124.0(3)
Co3 Co8 C1 Co7 -153.2(3)
Co6 Co8 C1 Co7 -76.0(2)
C5 Co8 C1 Co5 -161.2(12)
C13 Co8 C1 Co5 88.5(4)
C4 Co8 C1 Co5 -6.7(3)
C3 Co8 C1 Co5 -100.5(3)
Co3 Co8 C1 Co5 82.8(2)
Co7 Co8 C1 Co5 -124.0(3)
Co6 Co8 C1 Co5 159.9(3)
C5 Co8 C1 Co1 5.6(16)
C13 Co8 C1 Co1 -104.8(7)
C4 Co8 C1 Co1 160.0(6)
C3 Co8 C1 Co1 66.2(6)
Co5 Co8 C1 Co1 166.8(7)
Co3 Co8 C1 Co1 -110.4(7)
Co7 Co8 C1 Co1 42.8(5)
Co6 Co8 C1 Co1 -33.3(5)
C5 Co8 C1 Co2 159.0(11)
C13 Co8 C1 Co2 48.7(7)
C4 Co8 C1 Co2 -46.5(6)
C3 Co8 C1 Co2 -140.3(6)
Co5 Co8 C1 Co2 -39.8(5)
Co3 Co8 C1 Co2 43.1(5)
Co7 Co8 C1 Co2 -163.8(7)
Co6 Co8 C1 Co2 120.2(7)
C5 Co8 C1 Co4 -102.6(12)
C13 Co8 C1 Co4 147.0(5)
C4 Co8 C1 Co4 51.9(4)
C3 Co8 C1 Co4 -41.9(4)
Co5 Co8 C1 Co4 58.6(3)
Co3 Co8 C1 Co4 141.4(5)
Co7 Co8 C1 Co4 -65.4(3)
Co6 Co8 C1 Co4 -141.5(5)
C5 Co8 C1 Co6 38.9(13)
C13 Co8 C1 Co6 -71.5(4)
C4 Co8 C1 Co6 -166.7(3)
C3 Co8 C1 Co6 99.5(3)
Co5 Co8 C1 Co6 -159.9(3)
Co3 Co8 C1 Co6 -77.1(2)
Co7 Co8 C1 Co6 76.0(2)
C6 Co6 C1 Co3 -43.6(10)
C16 Co6 C1 Co3 -152.3(4)
C9 Co6 C1 Co3 113.1(3)
C7 Co6 C1 Co3 22.8(3)
Co1 Co6 C1 Co3 124.2(3)
Co7 Co6 C1 Co3 -153.1(3)
Co8 Co6 C1 Co3 -76.07(19)
C6 Co6 C1 Co7 109.5(9)
C16 Co6 C1 Co7 0.8(4)
C9 Co6 C1 Co7 -93.8(3)
C7 Co6 C1 Co7 175.9(3)
Co1 Co6 C1 Co7 -82.7(2)
Co3 Co6 C1 Co7 153.1(3)
Co8 Co6 C1 Co7 77.0(2)
C6 Co6 C1 Co5 -0.4(13)
C16 Co6 C1 Co5 -109.2(7)
C9 Co6 C1 Co5 156.3(6)
C7 Co6 C1 Co5 66.0(7)
Co1 Co6 C1 Co5 167.4(7)
Co7 Co6 C1 Co5 -110.0(7)
Co3 Co6 C1 Co5 43.2(5)
Co8 Co6 C1 Co5 -32.9(5)
C6 Co6 C1 Co1 -167.8(9)
C16 Co6 C1 Co1 83.5(4)
C9 Co6 C1 Co1 -11.1(4)
C7 Co6 C1 Co1 -101.4(3)
Co7 Co6 C1 Co1 82.7(2)
Co3 Co6 C1 Co1 -124.2(3)
Co8 Co6 C1 Co1 159.7(3)
C6 Co6 C1 Co2 -109.4(9)
C16 Co6 C1 Co2 141.9(5)
C9 Co6 C1 Co2 47.3(5)
C7 Co6 C1 Co2 -43.0(4)
Co1 Co6 C1 Co2 58.4(3)
Co7 Co6 C1 Co2 141.1(5)
Co3 Co6 C1 Co2 -65.8(3)
Co8 Co6 C1 Co2 -141.9(5)
C6 Co6 C1 Co4 152.1(9)
C16 Co6 C1 Co4 43.3(7)
C9 Co6 C1 Co4 -51.2(6)
C7 Co6 C1 Co4 -141.5(6)
Co1 Co6 C1 Co4 -40.1(4)
Co7 Co6 C1 Co4 42.6(5)
Co3 Co6 C1 Co4 -164.3(7)
Co8 Co6 C1 Co4 119.6(6)
C6 Co6 C1 Co8 32.5(10)
C16 Co6 C1 Co8 -76.3(4)
C9 Co6 C1 Co8 -170.8(3)
C7 Co6 C1 Co8 98.9(3)
Co1 Co6 C1 Co8 -159.7(3)
Co7 Co6 C1 Co8 -77.0(2)
Co3 Co6 C1 Co8 76.07(19)
C14 Co4 C2 O2 2.0(13)
C12 Co4 C2 O2 -96.1(13)
C1 Co4 C2 O2 160.5(12)
Co2 Co4 C2 O2 -145.0(12)
Co5 Co4 C2 O2 -178.4(14)
Co7 Co4 C2 O2 109.5(12)
Co1 Co4 C2 O2 163.5(9)
C14 Co4 C2 Co5 -179.6(4)
C12 Co4 C2 Co5 82.3(4)
C1 Co4 C2 Co5 -21.1(3)
Co2 Co4 C2 Co5 33.4(3)
Co7 Co4 C2 Co5 -72.1(3)
Co1 Co4 C2 Co5 -18.1(7)
C17 Co5 C2 O2 49.4(12)
C4 Co5 C2 O2 -51.9(12)
C1 Co5 C2 O2 -160.2(11)
Co4 Co5 C2 O2 178.5(13)
Co8 Co5 C2 O2 -103.6(11)
Co3 Co5 C2 O2 -167.3(8)
Co2 Co5 C2 O2 147.5(11)
C17 Co5 C2 Co4 -129.2(4)
C4 Co5 C2 Co4 129.6(3)
C1 Co5 C2 Co4 21.3(3)
Co8 Co5 C2 Co4 77.9(3)
Co3 Co5 C2 Co4 14.2(7)
Co2 Co5 C2 Co4 -31.0(3)
C15 Co7 C3 O3 1(3)
C16 Co7 C3 O3 103(3)
C1 Co7 C3 O3 -145(2)
Co6 Co7 C3 O3 154(2)
Co8 Co7 C3 O3 -177(3)
Co4 Co7 C3 O3 -91(3)
Co1 Co7 C3 O3 -124(2)
C15 Co7 C3 Co8 177.7(4)
C16 Co7 C3 Co8 -80.3(4)
C1 Co7 C3 Co8 31.7(4)
Co6 Co7 C3 Co8 -28.9(4)
Co4 Co7 C3 Co8 85.8(2)
Co1 Co7 C3 Co8 52.7(10)
C5 Co8 C3 O3 -45.7(9)
C13 Co8 C3 O3 -94(2)
C4 Co8 C3 O3 50.7(9)
C1 Co8 C3 O3 150.8(9)
Co5 Co8 C3 O3 99.4(9)
Co3 Co8 C3 O3 154.6(7)
Co7 Co8 C3 O3 178.8(11)
Co6 Co8 C3 O3 -158.3(8)
C5 Co8 C3 Co7 135.5(5)
C13 Co8 C3 Co7 87(2)
C4 Co8 C3 Co7 -128.1(4)
C1 Co8 C3 Co7 -28.0(3)
Co5 Co8 C3 Co7 -79.4(3)
Co3 Co8 C3 Co7 -24.2(5)
Co6 Co8 C3 Co7 22.9(3)
C17 Co5 C4 O4 -27.8(13)
C2 Co5 C4 O4 71.5(13)
C1 Co5 C4 O4 173.5(12)
Co4 Co5 C4 O4 116.4(12)
Co8 Co5 C4 O4 -178.9(14)
Co3 Co5 C4 O4 -136.6(12)
Co2 Co5 C4 O4 -155.7(9)
C17 Co5 C4 Co8 151.1(4)
C2 Co5 C4 Co8 -109.6(3)
C1 Co5 C4 Co8 -7.6(4)
Co4 Co5 C4 Co8 -64.6(3)
Co3 Co5 C4 Co8 42.3(2)
Co2 Co5 C4 Co8 23.2(7)
C5 Co8 C4 O4 -1.9(11)
C13 Co8 C4 O4 86.8(11)
C1 Co8 C4 O4 -173.8(10)
C3 Co8 C4 O4 -87.5(11)
Co5 Co8 C4 O4 179.1(12)
Co3 Co8 C4 O4 134.9(10)
Co7 Co8 C4 O4 -123.1(10)
Co6 Co8 C4 O4 165.2(7)
C5 Co8 C4 Co5 179.0(4)
C13 Co8 C4 Co5 -92.3(4)
C1 Co8 C4 Co5 7.1(3)
C3 Co8 C4 Co5 93.4(4)
Co3 Co8 C4 Co5 -44.2(2)
Co7 Co8 C4 Co5 57.8(3)
Co6 Co8 C4 Co5 -13.9(7)
C13 Co8 C5 O5 -84(11)
C4 Co8 C5 O5 9(11)
C1 Co8 C5 O5 164(10)
C3 Co8 C5 O5 103(11)
Co5 Co8 C5 O5 11(11)
Co3 Co8 C5 O5 -96(11)
Co7 Co8 C5 O5 134(11)
Co6 Co8 C5 O5 -164(11)
C16 Co6 C6 O6 76(26)
C9 Co6 C6 O6 169(26)
C1 Co6 C6 O6 -35(27)
C7 Co6 C6 O6 -102(26)
Co1 Co6 C6 O6 168(25)
Co7 Co6 C6 O6 51(26)
Co3 Co6 C6 O6 -69(26)
Co8 Co6 C6 O6 -9(26)
C18 Co3 C7 O7 -5(2)
C13 Co3 C7 O7 97(2)
C1 Co3 C7 O7 -152(2)
Co8 Co3 C7 O7 148(2)
Co6 Co3 C7 O7 178(2)
Co2 Co3 C7 O7 -97(2)
Co5 Co3 C7 O7 -135.4(18)
C18 Co3 C7 Co6 176.7(4)
C13 Co3 C7 Co6 -81.3(4)
C1 Co3 C7 Co6 29.9(4)
Co8 Co3 C7 Co6 -30.6(4)
Co2 Co3 C7 Co6 84.2(2)
Co5 Co3 C7 Co6 46.2(11)
C6 Co6 C7 O7 -50.4(10)
C16 Co6 C7 O7 -64(4)
C9 Co6 C7 O7 55.6(10)
C1 Co6 C7 O7 154.5(10)
Co1 Co6 C7 O7 103.1(10)
Co7 Co6 C7 O7 159.2(8)
Co3 Co6 C7 O7 -179.2(13)
Co8 Co6 C7 O7 -154.5(10)
C6 Co6 C7 Co3 128.8(5)
C16 Co6 C7 Co3 115(3)
C9 Co6 C7 Co3 -125.2(4)
C1 Co6 C7 Co3 -26.3(3)
Co1 Co6 C7 Co3 -77.8(3)
Co7 Co6 C7 Co3 -21.6(6)
Co8 Co6 C7 Co3 24.7(3)
C10 Co2 C8 O8 -63(24)
C12 Co2 C8 O8 36(24)
C1 Co2 C8 O8 162(24)
Co4 Co2 C8 O8 61(24)
Co1 Co2 C8 O8 -76(24)
Co3 Co2 C8 O8 -177(100)
Co5 Co2 C8 O8 121(24)
C11 Co1 C9 O9 -34.6(14)
C10 Co1 C9 O9 62.7(14)
C1 Co1 C9 O9 167.3(13)
Co2 Co1 C9 O9 111.0(13)
Co6 Co1 C9 O9 180.0(16)
Co7 Co1 C9 O9 -142.0(13)
Co4 Co1 C9 O9 -169.4(9)
C11 Co1 C9 Co6 145.4(4)
C10 Co1 C9 Co6 -117.3(3)
C1 Co1 C9 Co6 -12.7(4)
Co2 Co1 C9 Co6 -69.0(4)
Co7 Co1 C9 Co6 38.0(3)
Co4 Co1 C9 Co6 10.6(9)
C6 Co6 C9 O9 1.1(13)
C16 Co6 C9 O9 92.8(12)
C1 Co6 C9 O9 -168.1(12)
C7 Co6 C9 O9 -80.6(12)
Co1 Co6 C9 O9 -180.0(14)
Co7 Co6 C9 O9 140.4(12)
Co3 Co6 C9 O9 -117.5(12)
Co8 Co6 C9 O9 177.7(8)
C6 Co6 C9 Co1 -178.9(4)
C16 Co6 C9 Co1 -87.3(4)
C1 Co6 C9 Co1 11.8(4)
C7 Co6 C9 Co1 99.4(4)
Co7 Co6 C9 Co1 -39.6(3)
Co3 Co6 C9 Co1 62.5(4)
Co8 Co6 C9 Co1 -2.3(8)
C8 Co2 C10 O10 12.3(12)
C12 Co2 C10 O10 -84.7(11)
C1 Co2 C10 O10 169.9(11)
Co4 Co2 C10 O10 -135.3(11)
Co1 Co2 C10 O10 -175.9(13)
Co3 Co2 C10 O10 118.5(10)
Co5 Co2 C10 O10 -176.0(7)
C8 Co2 C10 Co1 -171.9(4)
C12 Co2 C10 Co1 91.2(3)
C1 Co2 C10 Co1 -14.3(3)
Co4 Co2 C10 Co1 40.5(3)
Co3 Co2 C10 Co1 -65.6(3)
Co5 Co2 C10 Co1 -0.2(7)
C11 Co1 C10 O10 40.5(11)
C9 Co1 C10 O10 -61.9(11)
C1 Co1 C10 O10 -169.6(10)
Co2 Co1 C10 O10 176.0(12)
Co6 Co1 C10 O10 -112.7(10)
Co7 Co1 C10 O10 173.0(7)
Co4 Co1 C10 O10 138.3(10)
C11 Co1 C10 Co2 -135.5(4)
C9 Co1 C10 Co2 122.1(3)
C1 Co1 C10 Co2 14.3(3)
Co6 Co1 C10 Co2 71.3(3)
Co7 Co1 C10 Co2 -3.0(6)
Co4 Co1 C10 Co2 -37.7(2)
C9 Co1 C11 O11 126(13)
C10 Co1 C11 O11 25(13)
C1 Co1 C11 O11 -94(13)
Co2 Co1 C11 O11 -17(13)
Co6 Co1 C11 O11 168(12)
Co7 Co1 C11 O11 -132(13)
Co4 Co1 C11 O11 -72(13)
C8 Co2 C12 O12 -19.5(12)
C10 Co2 C12 O12 83.4(12)
C1 Co2 C12 O12 -173.0(11)
Co4 Co2 C12 O12 -179.3(13)
Co1 Co2 C12 O12 133.5(11)
Co3 Co2 C12 O12 -134.3(9)
Co5 Co2 C12 O12 -125.7(11)
C8 Co2 C12 Co4 159.8(4)
C10 Co2 C12 Co4 -97.3(3)
C1 Co2 C12 Co4 6.3(3)
Co1 Co2 C12 Co4 -47.2(2)
Co3 Co2 C12 Co4 45.0(6)
Co5 Co2 C12 Co4 53.6(2)
C14 Co4 C12 O12 -30.6(11)
C2 Co4 C12 O12 72.6(11)
C1 Co4 C12 O12 173.1(10)
Co2 Co4 C12 O12 179.3(13)
Co5 Co4 C12 O12 122.3(11)
Co7 Co4 C12 O12 -160.7(8)
Co1 Co4 C12 O12 -136.6(11)
C14 Co4 C12 Co2 150.1(4)
C2 Co4 C12 Co2 -106.7(3)
C1 Co4 C12 Co2 -6.3(3)
Co5 Co4 C12 Co2 -57.0(2)
Co7 Co4 C12 Co2 19.9(6)
Co1 Co4 C12 Co2 44.1(2)
C18 Co3 C13 O13 46.7(16)
C7 Co3 C13 O13 -60.7(16)
C1 Co3 C13 O13 -173.6(15)
Co8 Co3 C13 O13 179.9(18)
Co6 Co3 C13 O13 -121.0(15)
Co2 Co3 C13 O13 150.9(11)
Co5 Co3 C13 O13 135.7(15)
C18 Co3 C13 Co8 -133.2(5)
C7 Co3 C13 Co8 119.3(5)
C1 Co3 C13 Co8 6.5(4)
Co6 Co3 C13 Co8 59.1(3)
Co2 Co3 C13 Co8 -29.0(9)
Co5 Co3 C13 Co8 -44.3(3)
C5 Co8 C13 O13 11.9(14)
C4 Co8 C13 O13 -84.7(14)
C1 Co8 C13 O13 174.2(14)
C3 Co8 C13 O13 60(3)
Co5 Co8 C13 O13 -133.4(14)
Co3 Co8 C13 O13 -179.9(16)
Co7 Co8 C13 O13 136.2(12)
Co6 Co8 C13 O13 125.4(14)
C5 Co8 C13 Co3 -168.1(5)
C4 Co8 C13 Co3 95.2(4)
C1 Co8 C13 Co3 -5.9(4)
C3 Co8 C13 Co3 -120(2)
Co5 Co8 C13 Co3 46.6(3)
Co7 Co8 C13 Co3 -43.8(6)
Co6 Co8 C13 Co3 -54.7(3)
C2 Co4 C14 O14 -49(22)
C12 Co4 C14 O14 47(22)
C1 Co4 C14 O14 176(100)
Co2 Co4 C14 O14 80(22)
Co5 Co4 C14 O14 -50(22)
Co7 Co4 C14 O14 -158(22)
Co1 Co4 C14 O14 140(22)
C3 Co7 C15 O15 36(16)
C16 Co7 C15 O15 -75(16)
C1 Co7 C15 O15 169(16)
Co6 Co7 C15 O15 -115(16)
Co8 Co7 C15 O15 44(17)
Co4 Co7 C15 O15 137(16)
Co1 Co7 C15 O15 -162(16)
C3 Co7 C16 O16 -61.6(14)
C15 Co7 C16 O16 45.6(14)
C1 Co7 C16 O16 -176.4(13)
Co6 Co7 C16 O16 -177.3(16)
Co8 Co7 C16 O16 -122.3(14)
Co4 Co7 C16 O16 144.5(10)
Co1 Co7 C16 O16 134.1(14)
C3 Co7 C16 Co6 115.6(5)
C15 Co7 C16 Co6 -137.1(5)
C1 Co7 C16 Co6 0.9(5)
Co8 Co7 C16 Co6 55.0(3)
Co4 Co7 C16 Co6 -38.2(8)
Co1 Co7 C16 Co6 -48.7(3)
C6 Co6 C16 O16 21.9(14)
C9 Co6 C16 O16 -84.1(14)
C1 Co6 C16 O16 176.4(14)
C7 Co6 C16 O16 35(4)
Co1 Co6 C16 O16 -131.8(14)
Co7 Co6 C16 O16 177.2(17)
Co3 Co6 C16 O16 142.3(11)
Co8 Co6 C16 O16 126.6(14)
C6 Co6 C16 Co7 -155.3(5)
C9 Co6 C16 Co7 98.7(4)
C1 Co6 C16 Co7 -0.8(4)
C7 Co6 C16 Co7 -142(3)
Co1 Co6 C16 Co7 51.0(3)
Co3 Co6 C16 Co7 -34.9(7)
Co8 Co6 C16 Co7 -50.6(3)
C4 Co5 C17 O17 -31(66)
C2 Co5 C17 O17 -131(66)
C1 Co5 C17 O17 110(65)
Co4 Co5 C17 O17 -176(100)
Co8 Co5 C17 O17 6(66)
Co3 Co5 C17 O17 68(66)
Co2 Co5 C17 O17 128(66)
C7 Co3 C18 O18 58(9)
C13 Co3 C18 O18 -45(9)
C1 Co3 C18 O18 -167(9)
Co8 Co3 C18 O18 -91(9)
Co6 Co3 C18 O18 70(10)
Co2 Co3 C18 O18 162(9)
Co5 Co3 C18 O18 -138(9)
C101 N1 C104 C105 57.7(14)
C103 N1 C104 C105 -63.0(14)
C102 N1 C104 C105 179.6(10)
N1 C104 C105 C110 -93.3(13)
N1 C104 C105 C106 90.7(13)
C110 C105 C106 C107 2.3(16)
C104 C105 C106 C107 178.3(9)
C105 C106 C107 C108 -0.4(17)
C106 C107 C108 C109 -0.8(17)
C107 C108 C109 C110 0.3(18)
C106 C105 C110 C109 -2.7(16)
C104 C105 C110 C109 -178.7(10)
C108 C109 C110 C105 1.5(17)
C203 N2 C204 C205 -65.6(12)
C201 N2 C204 C205 60.8(12)
C202 N2 C204 C205 177.0(9)
N2 C204 C205 C210 -96.9(13)
N2 C204 C205 C206 87.3(13)
C210 C205 C206 C207 -0.6(18)
C204 C205 C206 C207 175.2(11)
C205 C206 C207 C208 -4.0(19)
C206 C207 C208 C209 2(2)
C207 C208 C209 C210 4(2)
C206 C205 C210 C209 6.7(19)
C204 C205 C210 C209 -169.0(11)
C208 C209 C210 C205 -8(2)
C301 N3 C304 C305 -171.1(9)
C303 N3 C304 C305 70.8(11)
C302 N3 C304 C305 -52.2(11)
N3 C304 C305 C310 94.0(12)
N3 C304 C305 C306 -88.7(12)
C310 C305 C306 C307 -3.1(16)
C304 C305 C306 C307 179.6(10)
C305 C306 C307 C308 2.5(18)
C306 C307 C308 C309 -0.1(18)
C307 C308 C309 C310 -1.6(17)
C306 C305 C310 C309 1.4(16)
C304 C305 C310 C309 178.7(9)
C308 C309 C310 C305 1.0(16)
C402 N4 C404 C405 179.6(11)
C401 N4 C404 C405 -59.0(13)
C403 N4 C404 C405 61.2(12)
N4 C404 C405 C410 95.0(13)
N4 C404 C405 C406 -85.5(13)
C410 C405 C406 C407 -2.4(15)
C404 C405 C406 C407 178.1(10)
C405 C406 C407 C408 2.4(17)
C406 C407 C408 C409 -0.5(18)
C407 C408 C409 C410 -1.3(18)
C406 C405 C410 C409 0.6(16)
C404 C405 C410 C409 -179.9(10)
C408 C409 C410 C405 1.3(17)
